data_4103700
loop_
_publ_author_name
'Gen Li'
'Zhen Lei'
'Quan-Ming Wang'

_publ_section_title
;
 Luminescent Molecular Ag-S Nanocluster [Ag62S13(SBut)32](BF4)4
;
_journal_name_full 'Journal of the American Chemical Society'
_journal_page_first 17678
_journal_page_last 17679
_journal_paper_doi 10.1021/ja108684m
_journal_volume 132
_journal_year 2010
_chemical_formula_sum 'C132 H316 Ag62 B4 F16 O10 S45'
_chemical_formula_weight 10541.73
_chemical_name_systematic
; 
 ? 
;
_space_group_IT_number 2
_symmetry_cell_setting triclinic
_symmetry_space_group_name_Hall '-P 1'
_symmetry_space_group_name_H-M 'P -1'
_atom_sites_solution_hydrogens geom
_atom_sites_solution_primary direct
_atom_sites_solution_secondary difmap
_audit_creation_method SHELXL-97
_cell_angle_alpha 91.558(2)
_cell_angle_beta 118.826(4)
_cell_angle_gamma 115.036(2)
_cell_formula_units_Z 1
_cell_length_a 20.9194(7)
_cell_length_b 21.4218(4)
_cell_length_c 21.4404(8)
_cell_measurement_temperature 173(2)
_cell_volume 7295.9(6)
_computing_cell_refinement 'CrysAlis RED, Oxford Diffraction Ltd.'
_computing_data_collection 'CrysAlis CCD, Oxford Diffraction Ltd.'
_computing_data_reduction 'CrysAlis RED, Oxford Diffraction Ltd.'
_computing_structure_refinement 'SHELXL-97 (Sheldrick, 1997)'
_computing_structure_solution 'SHELXS-97 (Sheldrick, 1990)'
_diffrn_ambient_temperature 173(2)
_diffrn_measured_fraction_theta_full 0.997
_diffrn_measured_fraction_theta_max 0.862
_diffrn_measurement_device_type 'Oxford Gemini S Ultra'
_diffrn_radiation_monochromator graphite
_diffrn_radiation_source 'Enhance (Mo) X-ray Source'
_diffrn_radiation_type MoK\a
_diffrn_radiation_wavelength 0.71073
_diffrn_reflns_av_R_equivalents 0.0455
_diffrn_reflns_av_sigmaI/netI 0.0899
_diffrn_reflns_limit_h_max 29
_diffrn_reflns_limit_h_min -22
_diffrn_reflns_limit_k_max 28
_diffrn_reflns_limit_k_min -30
_diffrn_reflns_limit_l_max 28
_diffrn_reflns_limit_l_min -30
_diffrn_reflns_number 74067
_diffrn_reflns_theta_full 26.00
_diffrn_reflns_theta_max 30.76
_diffrn_reflns_theta_min 2.80
_exptl_absorpt_coefficient_mu 4.413
_exptl_absorpt_correction_T_max 0.4723
_exptl_absorpt_correction_T_min 0.2713
_exptl_absorpt_correction_type multi-scan
_exptl_absorpt_process_details
;
CrysAlis RED, Oxford Diffraction Ltd.,
Version 1.171.32.4 (release 27-04-2006 CrysAlis171 .NET)
(compiled Apr 27 2007,17:53:11)
empirical absorption correction using spherical harmonics,
 implemented in SCALE3 ABSPACK scaling algorithm.
;
_exptl_crystal_colour red
_exptl_crystal_density_diffrn 2.399
_exptl_crystal_density_method 'not measured'
_exptl_crystal_description block-like
_exptl_crystal_F_000 4986
_exptl_crystal_size_max 0.40
_exptl_crystal_size_mid 0.32
_exptl_crystal_size_min 0.20
_refine_diff_density_max 4.377
_refine_diff_density_min -2.818
_refine_diff_density_rms 0.233
_refine_ls_extinction_method none
_refine_ls_goodness_of_fit_ref 0.978
_refine_ls_hydrogen_treatment constr
_refine_ls_matrix_type full
_refine_ls_number_parameters 1133
_refine_ls_number_reflns 39260
_refine_ls_number_restraints 110
_refine_ls_restrained_S_all 0.980
_refine_ls_R_factor_all 0.1086
_refine_ls_R_factor_gt 0.0581
_refine_ls_shift/su_max 0.004
_refine_ls_shift/su_mean 0.000
_refine_ls_structure_factor_coef Fsqd
_refine_ls_weighting_details 'calc w=1/[\s^2^(Fo^2^)+(0.1000P)^2^+0.0000P] where P=(Fo^2^+2Fc^2^)/3'
_refine_ls_weighting_scheme calc
_refine_ls_wR_factor_gt 0.1645
_refine_ls_wR_factor_ref 0.1817
_reflns_number_gt 22764
_reflns_number_total 39260
_reflns_threshold_expression >2sigma(I)
_cod_data_source_file ja108684m_si_002.cif
_cod_data_source_block p
_cod_original_cell_volume 7295.9(4)
_cod_database_code 4103700

loop_
_symmetry_equiv_pos_as_xyz
'x, y, z'
'-x, -y, -z'

loop_
_atom_site_label
_atom_site_type_symbol
_atom_site_fract_x
_atom_site_fract_y
_atom_site_fract_z
_atom_site_U_iso_or_equiv
_atom_site_adp_type
_atom_site_occupancy
_atom_site_symmetry_multiplicity
_atom_site_calc_flag
_atom_site_refinement_flags
Ag1 Ag 0.38851(4) 0.49565(4) 0.52056(4) 0.03084(16) Uani 1 1 d .
Ag2 Ag 0.36919(4) 0.35052(4) 0.54181(4) 0.03265(17) Uani 1 1 d .
Ag3 Ag 0.53403(4) 0.57146(4) 0.67510(4) 0.02828(15) Uani 1 1 d .
Ag4 Ag 0.43777(4) 0.63533(4) 0.48526(4) 0.02682(15) Uani 1 1 d .
Ag5 Ag 0.27871(4) 0.42174(4) 0.34978(4) 0.02701(15) Uani 1 1 d .
Ag6 Ag 0.44446(4) 0.54435(4) 0.38564(4) 0.03191(17) Uani 1 1 d .
Ag7 Ag 0.39874(4) 0.36919(4) 0.41797(4) 0.03229(17) Uani 1 1 d .
Ag8 Ag 0.40126(4) 0.62506(4) 0.60720(4) 0.03064(16) Uani 1 1 d .
Ag9 Ag 0.28493(4) 0.56250(4) 0.31661(4) 0.02997(16) Uani 1 1 d .
Ag10 Ag 0.29341(5) 0.49633(5) 0.67043(5) 0.04000(19) Uani 1 1 d .
Ag11 Ag 0.29381(5) 0.51630(5) 0.14968(5) 0.0446(2) Uani 1 1 d .
Ag12 Ag 0.25052(4) 0.40643(4) 0.53343(4) 0.03434(18) Uani 1 1 d .
Ag13 Ag 0.51339(5) 0.36448(4) 0.70061(4) 0.03714(18) Uani 1 1 d .
Ag14 Ag 0.55302(6) 0.70245(5) 0.76686(5) 0.0457(2) Uani 1 1 d .
Ag15 Ag 0.27518(5) 0.31685(4) 0.24367(4) 0.03262(17) Uani 1 1 d .
Ag16 Ag 0.16660(5) 0.51222(5) 0.45820(5) 0.0426(2) Uani 1 1 d .
Ag17 Ag 0.29347(6) 0.32637(5) 0.65284(5) 0.0473(2) Uani 1 1 d .
Ag18 Ag 0.09181(5) 0.29179(5) 0.33440(5) 0.0460(2) Uani 1 1 d .
Ag19 Ag 0.29115(5) 0.22172(4) 0.40120(5) 0.0430(2) Uani 1 1 d .
Ag20 Ag 0.17444(6) 0.20487(5) 0.45418(5) 0.0475(2) Uani 1 1 d .
Ag21 Ag 0.10667(6) 0.45572(5) 0.29119(5) 0.0465(2) Uani 1 1 d .
Ag22 Ag 0.15319(6) 0.37313(5) 0.17066(5) 0.0452(2) Uani 1 1 d U
Ag23 Ag 0.47608(6) 0.78850(5) 0.60951(6) 0.0533(3) Uani 1 1 d .
Ag24 Ag 0.46939(6) 0.18831(5) 0.52488(6) 0.0552(3) Uani 1 1 d .
Ag25 Ag 0.60136(6) 0.28010(5) 0.71721(6) 0.0555(3) Uani 1 1 d .
Ag26 Ag 0.27755(5) 0.65240(4) 0.42297(5) 0.0447(2) Uani 1 1 d .
Ag27 Ag 0.46701(6) 0.48042(6) 0.78767(5) 0.0576(3) Uani 1 1 d .
Ag28 Ag 0.66906(6) 0.82895(5) 0.71934(6) 0.0524(3) Uani 1 1 d .
Ag29 Ag 0.31897(6) 0.38425(5) 0.12991(6) 0.0495(2) Uani 1 1 d .
Ag30 Ag 0.37406(5) 0.20681(5) 0.61012(6) 0.0497(2) Uani 1 1 d .
Ag31 Ag 0.12971(15) 0.17584(13) 0.26929(14) 0.0420(6) Uani 0.50 1 d P
Ag32 Ag 0.10220(17) 0.14785(15) 0.24192(15) 0.0501(6) Uani 0.50 1 d P
S1 S 0.5000 0.5000 0.5000 0.0344(8) Uani 1 2 d S
S2 S 0.39547(13) 0.45198(12) 0.63350(12) 0.0251(5) Uani 1 1 d .
S3 S 0.53917(13) 0.68332(11) 0.62954(13) 0.0247(5) Uani 1 1 d .
S4 S 0.28580(12) 0.52605(11) 0.42164(12) 0.0202(4) Uani 1 1 d .
S5 S 0.25465(13) 0.31328(11) 0.40415(13) 0.0260(5) Uani 1 1 d .
S6 S 0.48397(14) 0.31703(11) 0.58148(13) 0.0251(5) Uani 1 1 d .
S7 S 0.33506(13) 0.44501(11) 0.26365(12) 0.0227(4) Uani 1 1 d U
S8 S 0.39786(16) 0.77082(12) 0.47891(18) 0.0421(7) Uani 1 1 d .
S9 S 0.55615(18) 0.61802(16) 0.83766(14) 0.0393(6) Uani 1 1 d .
S10 S 0.72322(14) 0.39596(13) 0.78774(14) 0.0303(5) Uani 1 1 d .
S11 S 0.11231(14) 0.37633(14) 0.43526(14) 0.0313(5) Uani 1 1 d .
S12 S 0.55641(16) 0.42213(14) 0.82083(14) 0.0350(6) Uani 1 1 d .
S13 S 0.06978(14) 0.34294(15) 0.22326(13) 0.0346(6) Uani 1 1 d .
S14 S 0.20562(16) 0.18838(13) 0.21012(15) 0.0378(6) Uani 1 1 d .
S15 S 0.18961(15) 0.38628(15) 0.07880(13) 0.0351(6) Uani 1 1 d .
S16 S 0.25087(16) 0.21125(13) 0.58329(16) 0.0371(6) Uani 1 1 d .
S17 S 0.26903(15) 0.57411(13) 0.59619(14) 0.0310(5) Uani 1 1 d .
S18 S 0.33783(16) 0.13865(13) 0.39778(16) 0.0393(6) Uani 1 1 d .
S19 S 0.31106(16) 0.41486(15) 0.74155(15) 0.0362(6) Uani 1 1 d .
S20 S 0.05640(17) 0.16191(15) 0.32588(18) 0.0464(7) Uani 1 1 d .
S21 S 0.47607(18) 0.16749(14) 0.64457(17) 0.0436(7) Uani 1 1 d .
S22 S 0.12724(14) 0.56418(14) 0.35153(15) 0.0343(6) Uani 1 1 d .
S23 S 0.5564(2) 0.81353(16) 0.74077(19) 0.0517(8) Uani 1 1 d .
C81 C 0.3597(7) 0.8381(5) 0.4591(7) 0.039(3) Uani 1 1 d .
C82 C 0.4394(7) 0.9121(5) 0.4949(8) 0.056(4) Uani 1 1 d .
H82A H 0.4239 0.9497 0.4868 0.083 Uiso 1 1 calc R
H82B H 0.4713 0.9145 0.4725 0.083 Uiso 1 1 calc R
H82C H 0.4742 0.9194 0.5485 0.083 Uiso 1 1 calc R
C83 C 0.3122(7) 0.8328(6) 0.4918(7) 0.049(3) Uani 1 1 d .
H83A H 0.2929 0.8680 0.4815 0.074 Uiso 1 1 calc R
H83B H 0.3479 0.8426 0.5458 0.074 Uiso 1 1 calc R
H83C H 0.2634 0.7841 0.4705 0.074 Uiso 1 1 calc R
C84 C 0.3076(9) 0.8207(8) 0.3771(8) 0.066(4) Uani 1 1 d .
H84A H 0.2862 0.8543 0.3639 0.100 Uiso 1 1 calc R
H84B H 0.2602 0.7713 0.3564 0.100 Uiso 1 1 calc R
H84C H 0.3419 0.8249 0.3568 0.100 Uiso 1 1 calc R
C91 C 0.5638(6) 0.6503(6) 0.9238(6) 0.048(3) Uani 1 1 d D
C92 C 0.5581(10) 0.5914(10) 0.9619(8) 0.084(5) Uani 1 1 d D
H92A H 0.5621 0.6066 1.0078 0.127 Uiso 1 1 calc R
H92B H 0.6043 0.5823 0.9740 0.127 Uiso 1 1 calc R
H92C H 0.5042 0.5472 0.9287 0.127 Uiso 1 1 calc R
C93 C 0.4883(9) 0.6614(10) 0.8983(8) 0.077(5) Uani 1 1 d D
H93A H 0.4891 0.6781 0.9418 0.115 Uiso 1 1 calc R
H93B H 0.4362 0.6157 0.8657 0.115 Uiso 1 1 calc R
H93C H 0.4914 0.6974 0.8711 0.115 Uiso 1 1 calc R
C94 C 0.6449(9) 0.7234(8) 0.9710(7) 0.084(5) Uani 1 1 d D
H94A H 0.6496 0.7405 1.0167 0.125 Uiso 1 1 calc R
H94B H 0.6431 0.7584 0.9426 0.125 Uiso 1 1 calc R
H94C H 0.6936 0.7180 0.9838 0.125 Uiso 1 1 calc R
C101 C 0.8212(7) 0.3927(6) 0.8467(6) 0.040(3) Uani 1 1 d .
C102 C 0.8190(10) 0.3334(8) 0.8009(9) 0.070(4) Uani 1 1 d .
H10A H 0.8703 0.3307 0.8311 0.105 Uiso 1 1 calc R
H10B H 0.8155 0.3453 0.7559 0.105 Uiso 1 1 calc R
H10C H 0.7698 0.2868 0.7867 0.105 Uiso 1 1 calc R
C103 C 0.8955(6) 0.4644(7) 0.8670(7) 0.055(3) Uani 1 1 d .
H10D H 0.9475 0.4630 0.8983 0.082 Uiso 1 1 calc R
H10E H 0.8957 0.5019 0.8943 0.082 Uiso 1 1 calc R
H10F H 0.8918 0.4751 0.8216 0.082 Uiso 1 1 calc R
C104 C 0.8244(10) 0.3732(9) 0.9136(7) 0.069(4) Uani 1 1 d .
H10G H 0.8762 0.3714 0.9450 0.104 Uiso 1 1 calc R
H10H H 0.7756 0.3259 0.8983 0.104 Uiso 1 1 calc R
H10I H 0.8236 0.4093 0.9418 0.104 Uiso 1 1 calc R
C111 C 0.0377(5) 0.3320(5) 0.4637(6) 0.034(2) Uani 1 1 d .
C112 C -0.0487(7) 0.2927(7) 0.3941(7) 0.055(3) Uani 1 1 d .
H11A H -0.0902 0.2683 0.4070 0.083 Uiso 1 1 calc R
H11B H -0.0517 0.2569 0.3618 0.083 Uiso 1 1 calc R
H11C H -0.0606 0.3270 0.3680 0.083 Uiso 1 1 calc R
C113 C 0.0575(7) 0.2777(7) 0.5046(7) 0.053(3) Uani 1 1 d .
H11D H 0.0179 0.2544 0.5198 0.080 Uiso 1 1 calc R
H11E H 0.1151 0.3033 0.5488 0.080 Uiso 1 1 calc R
H11F H 0.0522 0.2411 0.4712 0.080 Uiso 1 1 calc R
C114 C 0.0428(7) 0.3884(6) 0.5115(7) 0.048(3) Uani 1 1 d .
H11G H 0.0035 0.3653 0.5270 0.071 Uiso 1 1 calc R
H11H H 0.0280 0.4205 0.4831 0.071 Uiso 1 1 calc R
H11I H 0.1002 0.4164 0.5555 0.071 Uiso 1 1 calc R
C121 C 0.5383(8) 0.3564(8) 0.8736(7) 0.050(3) Uani 1 1 d .
C122 C 0.5550(14) 0.3927(11) 0.9429(10) 0.102(7) Uani 1 1 d .
H12A H 0.5454 0.3581 0.9708 0.152 Uiso 1 1 calc R
H12B H 0.5172 0.4123 0.9315 0.152 Uiso 1 1 calc R
H12C H 0.6135 0.4320 0.9730 0.152 Uiso 1 1 calc R
C123 C 0.4471(9) 0.2989(9) 0.8294(11) 0.103(7) Uani 1 1 d .
H12D H 0.4373 0.2641 0.8571 0.155 Uiso 1 1 calc R
H12E H 0.4325 0.2740 0.7815 0.155 Uiso 1 1 calc R
H12F H 0.4121 0.3209 0.8207 0.155 Uiso 1 1 calc R
C124 C 0.5979(12) 0.3253(10) 0.8882(10) 0.093(6) Uani 1 1 d .
H12G H 0.5898 0.2903 0.9160 0.139 Uiso 1 1 calc R
H12H H 0.6565 0.3646 0.9172 0.139 Uiso 1 1 calc R
H12I H 0.5847 0.3015 0.8406 0.139 Uiso 1 1 calc R
C131 C -0.0428(6) 0.2971(6) 0.1489(6) 0.040(3) Uani 1 1 d .
C132 C -0.0894(8) 0.2821(9) 0.1871(9) 0.076(5) Uani 1 1 d .
H13A H -0.1500 0.2575 0.1497 0.114 Uiso 1 1 calc R
H13B H -0.0724 0.3276 0.2180 0.114 Uiso 1 1 calc R
H13C H -0.0762 0.2515 0.2185 0.114 Uiso 1 1 calc R
C133 C -0.0600(7) 0.3438(7) 0.0992(7) 0.060(4) Uani 1 1 d .
H13D H -0.1200 0.3190 0.0596 0.090 Uiso 1 1 calc R
H13E H -0.0266 0.3535 0.0771 0.090 Uiso 1 1 calc R
H13F H -0.0448 0.3894 0.1286 0.090 Uiso 1 1 calc R
C134 C -0.0598(9) 0.2293(8) 0.1049(8) 0.081(5) Uani 1 1 d .
H13G H -0.1192 0.2022 0.0641 0.121 Uiso 1 1 calc R
H13H H -0.0467 0.1996 0.1376 0.121 Uiso 1 1 calc R
H13I H -0.0244 0.2423 0.0844 0.121 Uiso 1 1 calc R
C141 C 0.1475(8) 0.1473(6) 0.1082(7) 0.051(3) Uani 1 1 d .
C142 C 0.1192(11) 0.0672(7) 0.1000(9) 0.101(8) Uani 1 1 d .
H14A H 0.0881 0.0410 0.0473 0.151 Uiso 1 1 calc R
H14B H 0.0827 0.0478 0.1189 0.151 Uiso 1 1 calc R
H14C H 0.1686 0.0614 0.1284 0.151 Uiso 1 1 calc R
C143 C 0.0696(8) 0.1579(9) 0.0733(8) 0.087(6) Uani 1 1 d .
H14D H 0.0362 0.1375 0.0191 0.130 Uiso 1 1 calc R
H14E H 0.0883 0.2094 0.0857 0.130 Uiso 1 1 calc R
H14F H 0.0351 0.1334 0.0931 0.130 Uiso 1 1 calc R
C144 C 0.2038(12) 0.1812(9) 0.0822(7) 0.092(6) Uani 1 1 d .
H14G H 0.1734 0.1594 0.0285 0.138 Uiso 1 1 calc R
H14H H 0.2523 0.1737 0.1082 0.138 Uiso 1 1 calc R
H14I H 0.2234 0.2329 0.0925 0.138 Uiso 1 1 calc R
C151 C 0.1178(8) 0.3621(10) -0.0237(6) 0.099(5) Uani 1 1 d DU
C152 C 0.0462(15) 0.2891(14) -0.0508(10) 0.214(14) Uani 1 1 d DU
H15A H 0.0086 0.2761 -0.1050 0.320 Uiso 1 1 calc R
H15B H 0.0155 0.2876 -0.0275 0.320 Uiso 1 1 calc R
H15C H 0.0668 0.2549 -0.0381 0.320 Uiso 1 1 calc R
C153 C 0.0736(15) 0.4042(15) -0.0390(10) 0.166(9) Uani 1 1 d DU
H15D H 0.0352 0.3924 -0.0928 0.250 Uiso 1 1 calc R
H15E H 0.1150 0.4558 -0.0187 0.250 Uiso 1 1 calc R
H15F H 0.0414 0.3921 -0.0155 0.250 Uiso 1 1 calc R
C154 C 0.1693(11) 0.3978(16) -0.0536(9) 0.164(9) Uani 1 1 d DU
H15G H 0.1329 0.3855 -0.1078 0.246 Uiso 1 1 calc R
H15H H 0.2102 0.3816 -0.0411 0.246 Uiso 1 1 calc R
H15I H 0.1991 0.4500 -0.0319 0.246 Uiso 1 1 calc R
C161 C 0.1846(6) 0.1358(5) 0.6059(6) 0.042(3) Uani 1 1 d D
C162 C 0.1535(10) 0.0656(6) 0.5538(9) 0.076(5) Uani 1 1 d D
H16A H 0.1189 0.0249 0.5641 0.114 Uiso 1 1 calc R
H16B H 0.2018 0.0618 0.5618 0.114 Uiso 1 1 calc R
H16C H 0.1198 0.0647 0.5021 0.114 Uiso 1 1 calc R
C163 C 0.1116(8) 0.1460(8) 0.5924(9) 0.072(4) Uani 1 1 d D
H16D H 0.0759 0.1077 0.6039 0.108 Uiso 1 1 calc R
H16E H 0.0783 0.1439 0.5402 0.108 Uiso 1 1 calc R
H16F H 0.1337 0.1929 0.6246 0.108 Uiso 1 1 calc R
C164 C 0.2401(8) 0.1417(7) 0.6848(7) 0.062(4) Uani 1 1 d D
H16G H 0.2081 0.1034 0.6990 0.093 Uiso 1 1 calc R
H16H H 0.2617 0.1887 0.7164 0.093 Uiso 1 1 calc R
H16I H 0.2874 0.1370 0.6911 0.093 Uiso 1 1 calc R
C171 C 0.2580(7) 0.6422(6) 0.6386(7) 0.042(3) Uani 1 1 d .
C172 C 0.3274(9) 0.6739(8) 0.7199(7) 0.062(4) Uani 1 1 d .
H17A H 0.3224 0.7101 0.7432 0.093 Uiso 1 1 calc R
H17B H 0.3820 0.6965 0.7251 0.093 Uiso 1 1 calc R
H17C H 0.3228 0.6356 0.7443 0.093 Uiso 1 1 calc R
C173 C 0.2633(9) 0.6991(7) 0.5968(8) 0.063(4) Uani 1 1 d .
H17D H 0.2579 0.7363 0.6181 0.095 Uiso 1 1 calc R
H17E H 0.2178 0.6764 0.5441 0.095 Uiso 1 1 calc R
H17F H 0.3177 0.7213 0.6014 0.095 Uiso 1 1 calc R
C174 C 0.1719(9) 0.6014(8) 0.6277(10) 0.076(5) Uani 1 1 d .
H17G H 0.1623 0.6347 0.6493 0.113 Uiso 1 1 calc R
H17H H 0.1697 0.5634 0.6525 0.113 Uiso 1 1 calc R
H17I H 0.1284 0.5797 0.5745 0.113 Uiso 1 1 calc R
C181 C 0.2537(7) 0.0454(5) 0.3766(7) 0.043(3) Uani 1 1 d .
C182 C 0.2237(9) 0.0445(8) 0.4284(10) 0.077(5) Uani 1 1 d .
H18A H 0.1790 -0.0043 0.4165 0.116 Uiso 1 1 calc R
H18B H 0.2019 0.0779 0.4222 0.116 Uiso 1 1 calc R
H18C H 0.2708 0.0592 0.4800 0.116 Uiso 1 1 calc R
C183 C 0.1811(8) 0.0225(6) 0.2960(10) 0.084(6) Uani 1 1 d .
H18D H 0.1361 -0.0262 0.2839 0.126 Uiso 1 1 calc R
H18E H 0.2010 0.0230 0.2629 0.126 Uiso 1 1 calc R
H18F H 0.1594 0.0560 0.2895 0.126 Uiso 1 1 calc R
C184 C 0.2982(10) 0.0016(7) 0.3878(12) 0.101(7) Uani 1 1 d .
H18G H 0.2591 -0.0491 0.3778 0.152 Uiso 1 1 calc R
H18H H 0.3468 0.0201 0.4392 0.152 Uiso 1 1 calc R
H18I H 0.3173 0.0057 0.3536 0.152 Uiso 1 1 calc R
C191 C 0.2529(7) 0.3897(7) 0.7882(6) 0.045(3) Uani 1 1 d .
C192 C 0.2931(15) 0.4506(10) 0.8508(12) 0.124(9) Uani 1 1 d .
H19A H 0.2631 0.4381 0.8763 0.185 Uiso 1 1 calc R
H19B H 0.2917 0.4919 0.8329 0.185 Uiso 1 1 calc R
H19C H 0.3517 0.4630 0.8855 0.185 Uiso 1 1 calc R
C193 C 0.2554(10) 0.3259(8) 0.8150(9) 0.072(4) Uani 1 1 d .
H19D H 0.2247 0.3124 0.8398 0.109 Uiso 1 1 calc R
H19E H 0.3140 0.3386 0.8501 0.109 Uiso 1 1 calc R
H19F H 0.2291 0.2852 0.7724 0.109 Uiso 1 1 calc R
C194 C 0.1614(9) 0.3641(12) 0.7326(10) 0.113(8) Uani 1 1 d .
H19G H 0.1307 0.3507 0.7575 0.170 Uiso 1 1 calc R
H19H H 0.1381 0.3221 0.6928 0.170 Uiso 1 1 calc R
H19I H 0.1557 0.4028 0.7114 0.170 Uiso 1 1 calc R
C201 C -0.0436(7) 0.0800(6) 0.2962(8) 0.053(3) Uani 1 1 d .
C202 C -0.0672(11) 0.0889(8) 0.3512(10) 0.089(6) Uani 1 1 d .
H20A H -0.1202 0.0461 0.3368 0.133 Uiso 1 1 calc R
H20B H -0.0739 0.1315 0.3511 0.133 Uiso 1 1 calc R
H20C H -0.0226 0.0949 0.4011 0.133 Uiso 1 1 calc R
C203 C -0.1072(12) 0.0744(10) 0.2190(12) 0.163(14) Uani 1 1 d .
H20D H -0.1617 0.0316 0.2010 0.245 Uiso 1 1 calc R
H20E H -0.0886 0.0706 0.1858 0.245 Uiso 1 1 calc R
H20F H -0.1130 0.1175 0.2199 0.245 Uiso 1 1 calc R
C204 C -0.0294(9) 0.0151(7) 0.2996(12) 0.095(7) Uani 1 1 d .
H20G H -0.0820 -0.0287 0.2843 0.142 Uiso 1 1 calc R
H20H H 0.0142 0.0225 0.3507 0.142 Uiso 1 1 calc R
H20I H -0.0113 0.0103 0.2662 0.142 Uiso 1 1 calc R
C211 C 0.4657(12) 0.0914(7) 0.6829(9) 0.074(4) Uani 1 1 d U
C212 C 0.3851(14) 0.0252(9) 0.6263(12) 0.140(9) Uani 1 1 d U
H21A H 0.3796 -0.0158 0.6467 0.210 Uiso 1 1 calc R
H21B H 0.3852 0.0154 0.5814 0.210 Uiso 1 1 calc R
H21C H 0.3377 0.0327 0.6137 0.210 Uiso 1 1 calc R
C213 C 0.5256(15) 0.0724(10) 0.6910(13) 0.128(8) Uani 1 1 d U
H21D H 0.5191 0.0314 0.7115 0.191 Uiso 1 1 calc R
H21E H 0.5824 0.1134 0.7248 0.191 Uiso 1 1 calc R
H21F H 0.5169 0.0592 0.6423 0.191 Uiso 1 1 calc R
C214 C 0.4578(15) 0.1025(10) 0.7454(11) 0.116(7) Uani 1 1 d U
H21G H 0.4523 0.0613 0.7656 0.174 Uiso 1 1 calc R
H21H H 0.4078 0.1071 0.7287 0.174 Uiso 1 1 calc R
H21I H 0.5079 0.1466 0.7842 0.174 Uiso 1 1 calc R
C221 C 0.0367(6) 0.5774(6) 0.3228(6) 0.038(3) Uani 1 1 d .
C222 C 0.0674(8) 0.6486(9) 0.3707(8) 0.073(5) Uani 1 1 d .
H22A H 0.0199 0.6566 0.3558 0.109 Uiso 1 1 calc R
H22B H 0.1092 0.6870 0.3649 0.109 Uiso 1 1 calc R
H22C H 0.0932 0.6486 0.4229 0.109 Uiso 1 1 calc R
C223 C 0.0002(9) 0.5767(9) 0.2447(8) 0.073(4) Uani 1 1 d .
H22D H -0.0480 0.5842 0.2279 0.109 Uiso 1 1 calc R
H22E H -0.0186 0.5301 0.2143 0.109 Uiso 1 1 calc R
H22F H 0.0426 0.6153 0.2396 0.109 Uiso 1 1 calc R
C224 C -0.0241(8) 0.5204(8) 0.3348(9) 0.067(4) Uani 1 1 d .
H22G H -0.0722 0.5276 0.3196 0.100 Uiso 1 1 calc R
H22H H 0.0034 0.5228 0.3877 0.100 Uiso 1 1 calc R
H22I H -0.0437 0.4731 0.3052 0.100 Uiso 1 1 calc R
C231 C 0.5714(12) 0.8922(8) 0.7970(12) 0.090(5) Uani 1 1 d U
C232 C 0.6003(17) 0.8825(12) 0.8760(14) 0.144(9) Uani 1 1 d U
H23A H 0.6092 0.9227 0.9082 0.217 Uiso 1 1 calc R
H23B H 0.6530 0.8815 0.8970 0.217 Uiso 1 1 calc R
H23C H 0.5569 0.8371 0.8727 0.217 Uiso 1 1 calc R
C233 C 0.6241(13) 0.9567(8) 0.7875(14) 0.121(7) Uani 1 1 d U
H23D H 0.6338 0.9992 0.8170 0.181 Uiso 1 1 calc R
H23E H 0.5960 0.9548 0.7349 0.181 Uiso 1 1 calc R
H23F H 0.6782 0.9594 0.8043 0.181 Uiso 1 1 calc R
C234 C 0.4932(12) 0.8948(9) 0.7636(13) 0.123(7) Uani 1 1 d U
H23G H 0.5020 0.9359 0.7945 0.184 Uiso 1 1 calc R
H23H H 0.4489 0.8501 0.7603 0.184 Uiso 1 1 calc R
H23I H 0.4762 0.9000 0.7136 0.184 Uiso 1 1 calc R
B1 B 0.9333(13) 0.2022(11) 0.7349(11) 0.25(2) Uiso 1 1 d DU
F1 F 0.9351(13) 0.1529(9) 0.7693(11) 0.256(10) Uiso 1 1 d DU
F2 F 0.9002(12) 0.2353(10) 0.7540(11) 0.256(10) Uiso 1 1 d DU
F3 F 1.0116(8) 0.2513(7) 0.7550(8) 0.169(6) Uiso 1 1 d DU
F4 F 0.8869(10) 0.1737(9) 0.6609(8) 0.193(7) Uiso 1 1 d DU
B2 B 0.3464(16) 0.1324(13) 0.8920(14) 0.55(4) Uiso 1 1 d DU
F5 F 0.4184(18) 0.1920(13) 0.9416(18) 0.42(2) Uiso 1 1 d DU
F6 F 0.3253(17) 0.0875(13) 0.9300(15) 0.300 Uiso 1 1 d DU
F7 F 0.354(2) 0.0990(17) 0.8446(17) 0.40(2) Uiso 1 1 d DU
F8 F 0.286(2) 0.149(2) 0.855(2) 0.59(3) Uiso 1 1 d DU
C1S C 0.835(3) 0.121(3) 0.456(3) 0.25(2) Uiso 1 1 d .
O1S O 0.882(3) 0.161(3) 0.523(3) 0.42(3) Uiso 1 1 d .
C2S C 1.124(3) 0.150(2) 0.847(3) 0.25(2) Uiso 1 1 d .
O2S O 1.0559(15) 0.1109(12) 0.8601(13) 0.250(13) Uiso 1 1 d .
O1W O -0.0593(15) 0.0171(12) 0.1095(13) 0.325(18) Uiso 1 1 d R
O2W O -0.2319(19) 0.3869(16) 0.1216(17) 0.277(14) Uiso 1 1 d .
O3W O -0.152(2) 0.1305(17) -0.1255(19) 0.307(16) Uiso 1 1 d .

loop_
_atom_site_aniso_label
_atom_site_aniso_U_11
_atom_site_aniso_U_22
_atom_site_aniso_U_33
_atom_site_aniso_U_23
_atom_site_aniso_U_13
_atom_site_aniso_U_12
Ag1 0.0305(4) 0.0370(4) 0.0287(4) 0.0192(3) 0.0167(3) 0.0185(3)
Ag2 0.0298(4) 0.0342(4) 0.0378(4) 0.0160(3) 0.0206(3) 0.0159(3)
Ag3 0.0288(3) 0.0345(4) 0.0265(4) 0.0116(3) 0.0157(3) 0.0187(3)
Ag4 0.0274(3) 0.0277(3) 0.0290(4) 0.0098(3) 0.0170(3) 0.0146(3)
Ag5 0.0274(3) 0.0284(3) 0.0292(4) 0.0101(3) 0.0163(3) 0.0159(3)
Ag6 0.0298(3) 0.0236(3) 0.0355(4) 0.0024(3) 0.0179(3) 0.0082(3)
Ag7 0.0315(4) 0.0394(4) 0.0432(4) 0.0191(3) 0.0272(3) 0.0226(3)
Ag8 0.0275(3) 0.0396(4) 0.0332(4) 0.0101(3) 0.0202(3) 0.0189(3)
Ag9 0.0337(4) 0.0395(4) 0.0278(4) 0.0181(3) 0.0180(3) 0.0248(3)
Ag10 0.0472(5) 0.0488(5) 0.0396(4) 0.0224(4) 0.0275(4) 0.0309(4)
Ag11 0.0451(5) 0.0472(5) 0.0375(4) 0.0155(4) 0.0186(4) 0.0243(4)
Ag12 0.0221(3) 0.0477(4) 0.0362(4) 0.0137(3) 0.0183(3) 0.0168(3)
Ag13 0.0454(4) 0.0460(4) 0.0291(4) 0.0174(3) 0.0248(4) 0.0243(4)
Ag14 0.0472(5) 0.0500(5) 0.0364(4) 0.0183(4) 0.0186(4) 0.0261(4)
Ag15 0.0305(4) 0.0267(3) 0.0291(4) 0.0040(3) 0.0107(3) 0.0119(3)
Ag16 0.0427(4) 0.0636(5) 0.0419(5) 0.0289(4) 0.0289(4) 0.0347(4)
Ag17 0.0510(5) 0.0435(5) 0.0467(5) 0.0194(4) 0.0222(4) 0.0278(4)
Ag18 0.0378(4) 0.0561(5) 0.0447(5) 0.0162(4) 0.0190(4) 0.0279(4)
Ag19 0.0480(5) 0.0254(4) 0.0666(6) 0.0181(4) 0.0356(4) 0.0214(3)
Ag20 0.0539(5) 0.0572(5) 0.0500(5) 0.0285(4) 0.0344(4) 0.0342(4)
Ag21 0.0460(5) 0.0427(5) 0.0353(4) 0.0073(4) 0.0242(4) 0.0078(4)
Ag22 0.0497(5) 0.0629(5) 0.0563(5) 0.0339(4) 0.0424(4) 0.0371(4)
Ag23 0.0423(5) 0.0516(5) 0.0703(7) 0.0328(5) 0.0282(5) 0.0287(4)
Ag24 0.0599(6) 0.0526(5) 0.0567(6) 0.0115(4) 0.0278(5) 0.0358(5)
Ag25 0.0409(5) 0.0475(5) 0.0720(7) 0.0051(5) 0.0336(5) 0.0146(4)
Ag26 0.0430(4) 0.0258(4) 0.0625(6) 0.0047(4) 0.0341(4) 0.0091(3)
Ag27 0.0415(5) 0.0830(7) 0.0439(5) 0.0169(5) 0.0194(4) 0.0324(5)
Ag28 0.0433(5) 0.0443(5) 0.0572(6) 0.0010(4) 0.0226(4) 0.0184(4)
Ag29 0.0542(5) 0.0584(5) 0.0673(6) 0.0251(5) 0.0460(5) 0.0369(5)
Ag30 0.0341(4) 0.0470(5) 0.0599(6) 0.0101(4) 0.0254(4) 0.0143(4)
Ag31 0.0384(13) 0.0398(13) 0.0437(15) 0.0128(10) 0.0219(11) 0.0168(11)
Ag32 0.0444(15) 0.0584(18) 0.0518(17) 0.0240(12) 0.0290(13) 0.0252(13)
S1 0.0331(17) 0.0433(19) 0.0350(19) 0.0151(15) 0.0185(16) 0.0254(16)
S2 0.0208(10) 0.0348(12) 0.0215(11) 0.0115(9) 0.0134(9) 0.0128(9)
S3 0.0232(10) 0.0249(10) 0.0272(11) 0.0066(9) 0.0140(9) 0.0127(9)
S4 0.0199(9) 0.0236(10) 0.0234(10) 0.0097(8) 0.0133(8) 0.0137(8)
S5 0.0213(10) 0.0220(10) 0.0365(13) 0.0136(9) 0.0160(10) 0.0117(9)
S6 0.0320(11) 0.0235(10) 0.0315(12) 0.0126(9) 0.0218(10) 0.0172(9)
S7 0.0202(9) 0.0276(11) 0.0190(10) 0.0071(8) 0.0093(8) 0.0124(9)
S8 0.0304(12) 0.0203(11) 0.071(2) 0.0122(12) 0.0211(13) 0.0162(10)
S9 0.0511(15) 0.0618(17) 0.0269(12) 0.0198(12) 0.0271(12) 0.0379(14)
S10 0.0282(11) 0.0415(13) 0.0294(12) 0.0188(10) 0.0172(10) 0.0216(10)
S11 0.0262(11) 0.0408(13) 0.0341(13) 0.0155(10) 0.0212(10) 0.0163(10)
S12 0.0368(13) 0.0455(14) 0.0302(13) 0.0176(11) 0.0229(11) 0.0207(12)
S13 0.0187(10) 0.0518(15) 0.0246(12) 0.0102(11) 0.0109(9) 0.0121(10)
S14 0.0372(13) 0.0276(12) 0.0394(14) 0.0046(11) 0.0192(12) 0.0113(11)
S15 0.0265(11) 0.0526(15) 0.0177(11) 0.0058(10) 0.0107(10) 0.0150(11)
S16 0.0350(13) 0.0299(12) 0.0490(16) 0.0224(11) 0.0283(12) 0.0113(10)
S17 0.0301(11) 0.0393(13) 0.0361(13) 0.0148(10) 0.0219(11) 0.0223(11)
S18 0.0366(13) 0.0239(11) 0.0518(16) 0.0109(11) 0.0212(13) 0.0141(10)
S19 0.0372(13) 0.0544(16) 0.0416(14) 0.0278(12) 0.0316(12) 0.0293(12)
S20 0.0333(13) 0.0364(14) 0.0537(18) 0.0173(13) 0.0236(13) 0.0050(11)
S21 0.0428(14) 0.0324(13) 0.0547(17) 0.0227(12) 0.0251(14) 0.0192(12)
S22 0.0214(10) 0.0446(14) 0.0427(14) 0.0200(11) 0.0178(11) 0.0201(10)
S23 0.074(2) 0.0463(16) 0.063(2) 0.0175(14) 0.0447(18) 0.0432(16)
C81 0.044(6) 0.024(5) 0.057(7) 0.016(5) 0.024(5) 0.027(4)
C82 0.051(7) 0.023(5) 0.103(11) 0.026(6) 0.047(7) 0.021(5)
C83 0.047(6) 0.041(6) 0.070(8) 0.020(6) 0.031(6) 0.030(5)
C84 0.057(8) 0.073(9) 0.072(10) 0.034(8) 0.029(7) 0.040(7)
C91 0.056(7) 0.088(9) 0.030(6) 0.023(6) 0.030(5) 0.051(7)
C92 0.103(12) 0.175(18) 0.060(9) 0.077(10) 0.071(9) 0.101(13)
C93 0.093(11) 0.145(15) 0.057(8) 0.038(9) 0.054(8) 0.094(12)
C94 0.072(10) 0.114(13) 0.031(7) -0.009(8) 0.021(7) 0.030(10)
C101 0.046(6) 0.067(7) 0.031(5) 0.038(5) 0.025(5) 0.040(6)
C102 0.094(11) 0.074(9) 0.089(11) 0.039(8) 0.057(9) 0.070(9)
C103 0.022(5) 0.076(8) 0.052(7) 0.025(6) 0.011(5) 0.024(6)
C104 0.083(10) 0.117(12) 0.042(7) 0.063(8) 0.041(7) 0.065(10)
C111 0.020(4) 0.045(6) 0.043(6) 0.019(5) 0.023(4) 0.015(4)
C112 0.032(6) 0.067(8) 0.070(9) 0.024(7) 0.028(6) 0.026(6)
C113 0.038(6) 0.062(8) 0.064(8) 0.037(6) 0.033(6) 0.020(6)
C114 0.036(6) 0.052(7) 0.059(8) 0.011(6) 0.034(6) 0.016(5)
C121 0.058(7) 0.091(9) 0.044(7) 0.047(6) 0.041(6) 0.053(7)
C122 0.168(19) 0.145(17) 0.103(14) 0.091(13) 0.111(15) 0.119(16)
C123 0.053(9) 0.078(11) 0.140(17) 0.071(11) 0.040(10) 0.016(8)
C124 0.154(17) 0.140(15) 0.099(13) 0.106(12) 0.100(13) 0.122(15)
C131 0.018(4) 0.049(6) 0.031(5) 0.004(5) 0.006(4) 0.011(4)
C132 0.035(7) 0.091(11) 0.068(10) 0.021(8) 0.026(7) 0.007(7)
C133 0.032(6) 0.071(8) 0.045(7) 0.032(6) 0.009(5) 0.014(6)
C134 0.052(8) 0.083(10) 0.059(9) -0.016(8) 0.003(7) 0.030(8)
C141 0.049(7) 0.030(5) 0.041(7) -0.006(5) 0.012(6) 0.011(5)
C142 0.100(13) 0.038(7) 0.083(12) -0.009(8) 0.002(10) 0.028(8)
C143 0.043(7) 0.096(11) 0.058(9) -0.004(8) -0.014(7) 0.035(8)
C144 0.118(15) 0.086(11) 0.027(7) 0.003(7) 0.019(9) 0.040(11)
C151 0.068(7) 0.248(16) 0.014(5) 0.047(7) 0.024(5) 0.102(9)
C152 0.124(14) 0.24(2) 0.032(9) 0.019(12) -0.015(10) -0.036(15)
C153 0.150(14) 0.29(2) 0.042(9) 0.041(12) 0.013(10) 0.146(14)
C154 0.081(10) 0.36(2) 0.047(9) 0.077(12) 0.043(8) 0.091(14)
C161 0.039(6) 0.032(5) 0.060(7) 0.025(5) 0.034(6) 0.011(5)
C162 0.086(11) 0.040(7) 0.106(13) 0.035(8) 0.064(10) 0.020(7)
C163 0.052(7) 0.094(11) 0.099(12) 0.066(9) 0.059(8) 0.035(8)
C164 0.054(7) 0.068(8) 0.052(8) 0.037(7) 0.029(7) 0.018(7)
C171 0.048(6) 0.046(6) 0.064(8) 0.024(5) 0.041(6) 0.035(5)
C172 0.093(10) 0.083(10) 0.044(7) 0.021(7) 0.044(7) 0.062(9)
C173 0.080(10) 0.068(9) 0.078(10) 0.041(8) 0.055(8) 0.051(8)
C174 0.079(10) 0.100(11) 0.123(14) 0.050(10) 0.088(10) 0.063(9)
C181 0.043(6) 0.017(4) 0.060(7) 0.014(5) 0.024(6) 0.013(4)
C182 0.062(9) 0.063(9) 0.092(12) 0.028(8) 0.040(9) 0.022(8)
C183 0.038(7) 0.034(6) 0.140(16) 0.033(8) 0.027(9) 0.011(5)
C184 0.091(12) 0.037(7) 0.166(19) 0.042(9) 0.051(12) 0.046(8)
C191 0.034(5) 0.067(8) 0.040(6) 0.023(6) 0.028(5) 0.019(5)
C192 0.21(2) 0.091(13) 0.148(18) 0.030(12) 0.166(19) 0.052(14)
C193 0.090(11) 0.086(10) 0.075(10) 0.048(8) 0.069(9) 0.041(9)
C194 0.064(10) 0.23(2) 0.105(14) 0.115(16) 0.062(10) 0.100(14)
C201 0.035(6) 0.040(6) 0.067(9) 0.017(6) 0.028(6) 0.006(5)
C202 0.106(13) 0.057(9) 0.114(14) 0.020(9) 0.093(12) 0.009(9)
C203 0.104(15) 0.069(12) 0.098(16) 0.019(11) -0.026(13) -0.031(11)
C204 0.062(9) 0.034(7) 0.163(19) 0.020(9) 0.055(11) 0.012(7)
C211 0.137(10) 0.055(6) 0.097(9) 0.062(6) 0.093(8) 0.063(7)
C212 0.169(16) 0.051(8) 0.128(14) 0.053(9) 0.053(13) 0.030(10)
C213 0.176(15) 0.082(10) 0.156(15) 0.076(10) 0.087(13) 0.091(10)
C214 0.158(15) 0.096(11) 0.105(12) 0.059(10) 0.082(12) 0.058(11)
C221 0.021(4) 0.058(7) 0.039(6) 0.020(5) 0.012(4) 0.028(5)
C222 0.044(7) 0.121(13) 0.062(9) 0.020(9) 0.022(7) 0.056(8)
C223 0.060(8) 0.122(13) 0.072(10) 0.046(9) 0.043(8) 0.064(9)
C224 0.043(7) 0.078(9) 0.101(12) 0.051(9) 0.047(8) 0.037(7)
C231 0.115(10) 0.058(7) 0.145(12) 0.018(8) 0.094(10) 0.055(7)
C232 0.180(16) 0.116(13) 0.156(16) 0.011(13) 0.098(15) 0.083(12)
C233 0.127(13) 0.038(7) 0.192(16) 0.004(10) 0.097(13) 0.027(8)
C234 0.125(12) 0.081(10) 0.201(17) 0.001(11) 0.107(12) 0.064(9)

loop_
_atom_type_symbol
_atom_type_description
_atom_type_scat_dispersion_real
_atom_type_scat_dispersion_imag
_atom_type_scat_source
C C 0.0033 0.0016 'International Tables Vol C Tables 4.2.6.8 and 6.1.1.4'
H H 0.0000 0.0000 'International Tables Vol C Tables 4.2.6.8 and 6.1.1.4'
B B 0.0013 0.0007 'International Tables Vol C Tables 4.2.6.8 and 6.1.1.4'
O O 0.0106 0.0060 'International Tables Vol C Tables 4.2.6.8 and 6.1.1.4'
F F 0.0171 0.0103 'International Tables Vol C Tables 4.2.6.8 and 6.1.1.4'
S S 0.1246 0.1234 'International Tables Vol C Tables 4.2.6.8 and 6.1.1.4'
Ag Ag -0.8971 1.1015 'International Tables Vol C Tables 4.2.6.8 and 6.1.1.4'

loop_
_geom_angle_atom_site_label_1
_geom_angle_atom_site_label_2
_geom_angle_atom_site_label_3
_geom_angle
_geom_angle_site_symmetry_1
_geom_angle_site_symmetry_3
S4 Ag1 S1 114.18(6) . .
S4 Ag1 S2 132.21(8) . .
S1 Ag1 S2 113.44(5) . .
S4 Ag1 Ag12 84.86(6) . .
S1 Ag1 Ag12 145.35(3) . .
S2 Ag1 Ag12 52.50(5) . .
S4 Ag1 Ag3 135.22(6) . .
S1 Ag1 Ag3 82.32(2) . .
S2 Ag1 Ag3 56.07(5) . .
Ag12 Ag1 Ag3 104.87(3) . .
S4 Ag1 Ag4 55.80(5) . .
S1 Ag1 Ag4 81.40(3) . .
S2 Ag1 Ag4 137.10(6) . .
Ag12 Ag1 Ag4 131.71(3) . .
Ag3 Ag1 Ag4 88.99(3) . .
S4 Ag1 Ag2 130.25(6) . .
S1 Ag1 Ag2 82.45(2) . .
S2 Ag1 Ag2 53.70(6) . .
Ag12 Ag1 Ag2 63.75(3) . .
Ag3 Ag1 Ag2 91.60(3) . .
Ag4 Ag1 Ag2 163.61(4) . .
S4 Ag1 Ag5 53.41(5) . .
S1 Ag1 Ag5 79.93(3) . .
S2 Ag1 Ag5 134.03(6) . .
Ag12 Ag1 Ag5 90.74(3) . .
Ag3 Ag1 Ag5 162.19(4) . .
Ag4 Ag1 Ag5 86.83(3) . .
Ag2 Ag1 Ag5 87.63(3) . .
S4 Ag1 Ag8 74.92(5) . .
S1 Ag1 Ag8 126.08(3) . .
S2 Ag1 Ag8 80.73(6) . .
Ag12 Ag1 Ag8 85.69(3) . .
Ag3 Ag1 Ag8 62.73(2) . .
Ag4 Ag1 Ag8 59.76(2) . .
Ag2 Ag1 Ag8 134.12(3) . .
Ag5 Ag1 Ag8 128.30(3) . .
S5 Ag2 S6 119.86(8) . .
S5 Ag2 S2 119.11(7) . .
S6 Ag2 S2 118.40(7) . .
S5 Ag2 Ag7 54.66(6) . .
S6 Ag2 Ag7 78.89(6) . .
S2 Ag2 Ag7 124.92(6) . .
S5 Ag2 Ag6 126.10(6) . 2_666
S6 Ag2 Ag6 54.16(5) . 2_666
S2 Ag2 Ag6 77.67(5) . 2_666
Ag7 Ag2 Ag6 73.41(3) . 2_666
S5 Ag2 Ag1 79.05(5) . .
S6 Ag2 Ag1 124.57(6) . .
S2 Ag2 Ag1 54.02(6) . .
Ag7 Ag2 Ag1 72.76(3) . .
Ag6 Ag2 Ag1 72.30(3) 2_666 .
S5 Ag2 Ag12 73.58(6) . .
S6 Ag2 Ag12 166.55(6) . .
S2 Ag2 Ag12 49.20(5) . .
Ag7 Ag2 Ag12 111.99(3) . .
Ag6 Ag2 Ag12 119.82(3) 2_666 .
Ag1 Ag2 Ag12 55.38(2) . .
S5 Ag2 Ag13 166.30(6) . .
S6 Ag2 Ag13 48.04(6) . .
S2 Ag2 Ag13 74.50(5) . .
Ag7 Ag2 Ag13 120.35(3) . .
Ag6 Ag2 Ag13 55.33(3) 2_666 .
Ag1 Ag2 Ag13 112.63(3) . .
Ag12 Ag2 Ag13 118.56(3) . .
S5 Ag2 Ag19 47.35(5) . .
S6 Ag2 Ag19 76.15(6) . .
S2 Ag2 Ag19 165.45(6) . .
Ag7 Ag2 Ag19 55.09(3) . .
Ag6 Ag2 Ag19 113.96(3) 2_666 .
Ag1 Ag2 Ag19 119.37(3) . .
Ag12 Ag2 Ag19 116.30(3) . .
Ag13 Ag2 Ag19 118.95(3) . .
S5 Ag2 Ag20 54.59(6) . .
S6 Ag2 Ag20 112.69(6) . .
S2 Ag2 Ag20 114.53(6) . .
Ag7 Ag2 Ag20 102.13(3) . .
Ag6 Ag2 Ag20 166.42(3) 2_666 .
Ag1 Ag2 Ag20 119.21(3) . .
Ag12 Ag2 Ag20 73.76(3) . .
Ag13 Ag2 Ag20 120.25(3) . .
Ag19 Ag2 Ag20 55.13(3) . .
S3 Ag3 S7 121.07(8) . 2_666
S3 Ag3 S2 124.53(7) . .
S7 Ag3 S2 112.31(7) 2_666 .
S3 Ag3 Ag1 81.80(5) . .
S7 Ag3 Ag1 124.79(5) 2_666 .
S2 Ag3 Ag1 54.88(5) . .
S3 Ag3 Ag7 53.58(6) . 2_666
S7 Ag3 Ag7 81.09(6) 2_666 2_666
S2 Ag3 Ag7 127.54(6) . 2_666
Ag1 Ag3 Ag7 75.41(3) . 2_666
S3 Ag3 Ag6 126.01(6) . 2_666
S7 Ag3 Ag6 52.37(5) 2_666 2_666
S2 Ag3 Ag6 76.49(5) . 2_666
Ag1 Ag3 Ag6 73.17(3) . 2_666
Ag7 Ag3 Ag6 73.88(3) 2_666 2_666
S3 Ag3 Ag15 75.31(5) . 2_666
S7 Ag3 Ag15 48.92(5) 2_666 2_666
S2 Ag3 Ag15 160.15(6) . 2_666
Ag1 Ag3 Ag15 137.50(4) . 2_666
Ag7 Ag3 Ag15 62.15(3) 2_666 2_666
Ag6 Ag3 Ag15 92.06(3) 2_666 2_666
S3 Ag3 Ag14 57.81(6) . .
S7 Ag3 Ag14 114.95(5) 2_666 .
S2 Ag3 Ag14 112.03(6) . .
Ag1 Ag3 Ag14 119.28(3) . .
Ag7 Ag3 Ag14 105.76(3) 2_666 .
Ag6 Ag3 Ag14 167.32(3) 2_666 .
Ag15 Ag3 Ag14 76.99(3) 2_666 .
S3 Ag3 Ag8 47.67(5) . .
S7 Ag3 Ag8 168.16(6) 2_666 .
S2 Ag3 Ag8 79.52(5) . .
Ag1 Ag3 Ag8 61.54(2) . .
Ag7 Ag3 Ag8 91.84(3) 2_666 .
Ag6 Ag3 Ag8 134.64(3) 2_666 .
Ag15 Ag3 Ag8 119.32(3) 2_666 .
Ag14 Ag3 Ag8 57.74(2) . .
S6 Ag4 S3 112.31(8) 2_666 .
S6 Ag4 S4 124.47(8) 2_666 .
S3 Ag4 S4 121.18(8) . .
S6 Ag4 Ag6 55.17(5) 2_666 .
S3 Ag4 Ag6 125.26(5) . .
S4 Ag4 Ag6 81.33(5) . .
S6 Ag4 Ag1 128.11(5) 2_666 .
S3 Ag4 Ag1 81.04(6) . .
S4 Ag4 Ag1 53.43(5) . .
Ag6 Ag4 Ag1 75.78(3) . .
S6 Ag4 Ag8 159.97(6) 2_666 .
S3 Ag4 Ag8 49.21(5) . .
S4 Ag4 Ag8 75.50(5) . .
Ag6 Ag4 Ag8 138.46(3) . .
Ag1 Ag4 Ag8 62.71(3) . .
S6 Ag4 Ag7 77.06(5) 2_666 2_666
S3 Ag4 Ag7 52.28(5) . 2_666
S4 Ag4 Ag7 125.55(5) . 2_666
Ag6 Ag4 Ag7 73.66(3) . 2_666
Ag1 Ag4 Ag7 73.64(3) . 2_666
Ag8 Ag4 Ag7 92.49(3) . 2_666
S6 Ag4 Ag26 113.27(6) 2_666 .
S3 Ag4 Ag26 114.24(6) . .
S4 Ag4 Ag26 56.97(5) . .
Ag6 Ag4 Ag26 119.24(3) . .
Ag1 Ag4 Ag26 104.17(3) . .
Ag8 Ag4 Ag26 74.92(3) . .
Ag7 Ag4 Ag26 166.39(4) 2_666 .
S6 Ag4 Ag9 79.48(6) 2_666 .
S3 Ag4 Ag9 168.17(6) . .
S4 Ag4 Ag9 47.82(5) . .
Ag6 Ag4 Ag9 61.60(2) . .
Ag1 Ag4 Ag9 92.40(3) . .
Ag8 Ag4 Ag9 118.99(3) . .
Ag7 Ag4 Ag9 135.20(3) 2_666 .
Ag26 Ag4 Ag9 57.68(2) . .
S7 Ag5 S4 120.04(7) . .
S7 Ag5 S5 125.31(8) . .
S4 Ag5 S5 112.14(8) . .
S7 Ag5 Ag7 82.00(5) . .
S4 Ag5 Ag7 123.53(5) . .
S5 Ag5 Ag7 55.19(5) . .
S7 Ag5 Ag6 52.99(5) . .
S4 Ag5 Ag6 80.15(5) . .
S5 Ag5 Ag6 127.57(5) . .
Ag7 Ag5 Ag6 75.14(3) . .
S7 Ag5 Ag9 74.58(5) . .
S4 Ag5 Ag9 49.10(5) . .
S5 Ag5 Ag9 160.11(6) . .
Ag7 Ag5 Ag9 136.96(3) . .
Ag6 Ag5 Ag9 61.89(2) . .
S7 Ag5 Ag15 48.99(5) . .
S4 Ag5 Ag15 168.37(6) . .
S5 Ag5 Ag15 79.48(6) . .
Ag7 Ag5 Ag15 62.66(2) . .
Ag6 Ag5 Ag15 92.98(3) . .
Ag9 Ag5 Ag15 119.34(3) . .
S7 Ag5 Ag1 124.34(5) . .
S4 Ag5 Ag1 51.72(5) . .
S5 Ag5 Ag1 77.06(6) . .
Ag7 Ag5 Ag1 72.53(3) . .
Ag6 Ag5 Ag1 72.70(3) . .
Ag9 Ag5 Ag1 91.56(3) . .
Ag15 Ag5 Ag1 135.13(3) . .
S7 Ag5 Ag22 58.35(5) . .
S4 Ag5 Ag22 115.32(5) . .
S5 Ag5 Ag22 112.44(6) . .
Ag7 Ag5 Ag22 119.98(3) . .
Ag6 Ag5 Ag22 105.77(3) . .
Ag9 Ag5 Ag22 76.70(3) . .
Ag15 Ag5 Ag22 57.34(2) . .
Ag1 Ag5 Ag22 166.98(3) . .
S7 Ag6 S1 114.37(6) . .
S7 Ag6 S6 132.88(8) . 2_666
S1 Ag6 S6 112.71(6) . 2_666
S7 Ag6 Ag13 86.45(6) . 2_666
S1 Ag6 Ag13 146.29(3) . 2_666
S6 Ag6 Ag13 51.67(6) 2_666 2_666
S7 Ag6 Ag4 134.32(6) . .
S1 Ag6 Ag4 81.61(3) . .
S6 Ag6 Ag4 55.36(6) 2_666 .
Ag13 Ag6 Ag4 103.11(3) 2_666 .
S7 Ag6 Ag5 54.72(6) . .
S1 Ag6 Ag5 81.36(3) . .
S6 Ag6 Ag5 136.61(6) 2_666 .
Ag13 Ag6 Ag5 131.51(3) 2_666 .
Ag4 Ag6 Ag5 89.10(3) . .
S7 Ag6 Ag2 132.64(6) . 2_666
S1 Ag6 Ag2 82.07(3) . 2_666
S6 Ag6 Ag2 53.35(5) 2_666 2_666
Ag13 Ag6 Ag2 64.71(3) 2_666 2_666
Ag4 Ag6 Ag2 90.25(3) . 2_666
Ag5 Ag6 Ag2 163.34(4) . 2_666
S7 Ag6 Ag3 54.21(5) . 2_666
S1 Ag6 Ag3 79.61(2) . 2_666
S6 Ag6 Ag3 135.75(6) 2_666 2_666
Ag13 Ag6 Ag3 93.81(3) 2_666 2_666
Ag4 Ag6 Ag3 161.09(4) . 2_666
Ag5 Ag6 Ag3 85.90(3) . 2_666
Ag2 Ag6 Ag3 89.38(3) 2_666 2_666
S7 Ag6 Ag9 74.28(5) . .
S1 Ag6 Ag9 125.73(3) . .
S6 Ag6 Ag9 80.21(5) 2_666 .
Ag13 Ag6 Ag9 84.17(3) 2_666 .
Ag4 Ag6 Ag9 62.75(2) . .
Ag5 Ag6 Ag9 59.99(2) . .
Ag2 Ag6 Ag9 133.33(3) 2_666 .
Ag3 Ag6 Ag9 128.44(3) 2_666 .
S3 Ag7 S1 114.12(6) 2_666 .
S3 Ag7 S5 131.93(8) 2_666 .
S1 Ag7 S5 113.88(6) . .
S3 Ag7 Ag19 84.65(6) 2_666 .
S1 Ag7 Ag19 148.58(4) . .
S5 Ag7 Ag19 51.64(5) . .
S3 Ag7 Ag5 133.99(6) 2_666 .
S1 Ag7 Ag5 83.04(2) . .
S5 Ag7 Ag5 55.58(5) . .
Ag19 Ag7 Ag5 102.26(3) . .
S3 Ag7 Ag3 55.27(6) 2_666 2_666
S1 Ag7 Ag3 81.25(3) . 2_666
S5 Ag7 Ag3 136.48(6) . 2_666
Ag19 Ag7 Ag3 129.33(4) . 2_666
Ag5 Ag7 Ag3 88.79(3) . 2_666
S3 Ag7 Ag2 131.27(6) 2_666 .
S1 Ag7 Ag2 82.82(3) . .
S5 Ag7 Ag2 53.77(6) . .
Ag19 Ag7 Ag2 66.23(3) . .
Ag5 Ag7 Ag2 91.49(3) . .
Ag3 Ag7 Ag2 163.92(3) 2_666 .
S3 Ag7 Ag4 54.25(5) 2_666 2_666
S1 Ag7 Ag4 79.15(2) . 2_666
S5 Ag7 Ag4 135.10(6) . 2_666
Ag19 Ag7 Ag4 94.11(3) . 2_666
Ag5 Ag7 Ag4 162.06(3) . 2_666
Ag3 Ag7 Ag4 86.43(3) 2_666 2_666
Ag2 Ag7 Ag4 88.41(3) . 2_666
S3 Ag7 Ag15 75.34(6) 2_666 .
S1 Ag7 Ag15 126.34(3) . .
S5 Ag7 Ag15 78.87(6) . .
Ag19 Ag7 Ag15 81.48(3) . .
Ag5 Ag7 Ag15 61.24(2) . .
Ag3 Ag7 Ag15 60.89(3) 2_666 .
Ag2 Ag7 Ag15 132.37(3) . .
Ag4 Ag7 Ag15 129.56(3) 2_666 .
S3 Ag8 S17 174.53(9) . .
S3 Ag8 Ag4 55.68(6) . .
S17 Ag8 Ag4 129.24(7) . .
S3 Ag8 Ag14 60.96(6) . .
S17 Ag8 Ag14 113.93(7) . .
Ag4 Ag8 Ag14 116.55(3) . .
S3 Ag8 Ag1 81.15(6) . .
S17 Ag8 Ag1 103.51(6) . .
Ag4 Ag8 Ag1 57.53(2) . .
Ag14 Ag8 Ag1 116.50(3) . .
S3 Ag8 Ag23 63.80(6) . .
S17 Ag8 Ag23 114.03(7) . .
Ag4 Ag8 Ag23 73.33(3) . .
Ag14 Ag8 Ag23 77.09(3) . .
Ag1 Ag8 Ag23 130.21(4) . .
S3 Ag8 Ag3 53.39(6) . .
S17 Ag8 Ag3 126.89(7) . .
Ag4 Ag8 Ag3 83.76(3) . .
Ag14 Ag8 Ag3 60.77(2) . .
Ag1 Ag8 Ag3 55.73(2) . .
Ag23 Ag8 Ag3 115.15(3) . .
S10 Ag9 S4 174.57(8) 2_666 .
S10 Ag9 Ag26 115.08(7) 2_666 .
S4 Ag9 Ag26 60.11(5) . .
S10 Ag9 Ag5 129.78(7) 2_666 .
S4 Ag9 Ag5 54.69(5) . .
Ag26 Ag9 Ag5 114.62(3) . .
S10 Ag9 Ag6 104.30(6) 2_666 .
S4 Ag9 Ag6 80.65(5) . .
Ag26 Ag9 Ag6 116.37(3) . .
Ag5 Ag9 Ag6 58.12(2) . .
S10 Ag9 Ag4 127.29(7) 2_666 .
S4 Ag9 Ag4 53.66(5) . .
Ag26 Ag9 Ag4 60.76(3) . .
Ag5 Ag9 Ag4 84.04(2) . .
Ag6 Ag9 Ag4 55.65(2) . .
S10 Ag9 Ag21 114.30(6) 2_666 .
S4 Ag9 Ag21 63.13(5) . .
Ag26 Ag9 Ag21 77.85(3) . .
Ag5 Ag9 Ag21 70.05(3) . .
Ag6 Ag9 Ag21 127.67(3) . .
Ag4 Ag9 Ag21 115.24(3) . .
S17 Ag10 S19 177.39(9) . .
S17 Ag10 Ag12 83.66(7) . .
S19 Ag10 Ag12 95.59(7) . .
S15 Ag11 S10 127.71(9) . 2_666
S15 Ag11 S12 123.19(9) . 2_666
S10 Ag11 S12 108.90(9) 2_666 2_666
S15 Ag11 S7 77.28(8) . .
S10 Ag11 S7 98.09(8) 2_666 .
S12 Ag11 S7 91.85(8) 2_666 .
S15 Ag11 Ag29 48.78(6) . .
S10 Ag11 Ag29 155.55(7) 2_666 .
S12 Ag11 Ag29 78.10(7) 2_666 .
S7 Ag11 Ag29 57.76(5) . .
S11 Ag12 S2 173.08(9) . .
S11 Ag12 Ag1 118.17(7) . .
S2 Ag12 Ag1 57.76(6) . .
S11 Ag12 Ag10 108.53(7) . .
S2 Ag12 Ag10 68.40(6) . .
Ag1 Ag12 Ag10 101.71(3) . .
S11 Ag12 Ag17 125.60(7) . .
S2 Ag12 Ag17 60.19(6) . .
Ag1 Ag12 Ag17 114.00(3) . .
Ag10 Ag12 Ag17 73.85(3) . .
S11 Ag12 Ag2 130.87(7) . .
S2 Ag12 Ag2 53.50(6) . .
Ag1 Ag12 Ag2 60.87(2) . .
Ag10 Ag12 Ag2 119.95(3) . .
Ag17 Ag12 Ag2 65.90(3) . .
S12 Ag13 S6 173.68(10) . .
S12 Ag13 Ag6 117.25(7) . 2_666
S6 Ag13 Ag6 57.61(6) . 2_666
S12 Ag13 Ag25 108.51(7) . .
S6 Ag13 Ag25 70.74(6) . .
Ag6 Ag13 Ag25 103.58(4) 2_666 .
S12 Ag13 Ag30 125.19(8) . .
S6 Ag13 Ag30 60.93(6) . .
Ag6 Ag13 Ag30 114.91(4) 2_666 .
Ag25 Ag13 Ag30 73.62(3) . .
S12 Ag13 Ag2 129.72(7) . .
S6 Ag13 Ag2 52.38(6) . .
Ag6 Ag13 Ag2 59.96(3) 2_666 .
Ag25 Ag13 Ag2 121.16(4) . .
Ag30 Ag13 Ag2 67.20(3) . .
S9 Ag14 S23 155.65(11) . .
S9 Ag14 S3 124.09(8) . .
S23 Ag14 S3 80.26(9) . .
S9 Ag14 Ag8 109.67(8) . .
S23 Ag14 Ag8 86.55(8) . .
S3 Ag14 Ag8 47.82(5) . .
S9 Ag14 Ag3 72.96(7) . .
S23 Ag14 Ag3 131.39(9) . .
S3 Ag14 Ag3 51.15(5) . .
Ag8 Ag14 Ag3 61.48(2) . .
S9 Ag14 Ag28 143.01(8) . .
S23 Ag14 Ag28 48.09(9) . .
S3 Ag14 Ag28 54.76(5) . .
Ag8 Ag14 Ag28 94.01(3) . .
Ag3 Ag14 Ag28 95.71(3) . .
S14 Ag15 S7 173.80(9) . .
S14 Ag15 Ag22 112.52(7) . .
S7 Ag15 Ag22 62.86(5) . .
S14 Ag15 Ag5 128.54(8) . .
S7 Ag15 Ag5 54.21(6) . .
Ag22 Ag15 Ag5 63.47(3) . .
S14 Ag15 Ag3 129.66(7) . 2_666
S7 Ag15 Ag3 54.26(5) . 2_666
Ag22 Ag15 Ag3 116.86(3) . 2_666
Ag5 Ag15 Ag3 83.65(2) . 2_666
S14 Ag15 Ag7 105.54(7) . .
S7 Ag15 Ag7 80.61(6) . .
Ag22 Ag15 Ag7 119.55(3) . .
Ag5 Ag15 Ag7 56.10(2) . .
Ag3 Ag15 Ag7 56.96(2) 2_666 .
S14 Ag15 Ag29 114.48(8) . .
S7 Ag15 Ag29 61.21(6) . .
Ag22 Ag15 Ag29 77.19(3) . .
Ag5 Ag15 Ag29 113.98(3) . .
Ag3 Ag15 Ag29 69.20(3) 2_666 .
Ag7 Ag15 Ag29 125.62(3) . .
S22 Ag16 S17 130.20(9) . .
S22 Ag16 S11 120.68(9) . .
S17 Ag16 S11 108.83(9) . .
S22 Ag16 S4 78.07(7) . .
S17 Ag16 S4 97.90(7) . .
S11 Ag16 S4 89.92(7) . .
S22 Ag16 Ag21 48.18(7) . .
S17 Ag16 Ag21 157.34(7) . .
S11 Ag16 Ag21 75.56(6) . .
S4 Ag16 Ag21 59.54(5) . .
S22 Ag16 Ag26 47.41(6) . .
S17 Ag16 Ag26 90.34(7) . .
S11 Ag16 Ag26 141.02(7) . .
S4 Ag16 Ag26 53.14(5) . .
Ag21 Ag16 Ag26 74.67(3) . .
S16 Ag17 S19 159.54(10) . .
S16 Ag17 S2 118.48(9) . .
S19 Ag17 S2 81.92(8) . .
S16 Ag17 Ag12 103.59(7) . .
S19 Ag17 Ag12 91.32(7) . .
S2 Ag17 Ag12 47.87(5) . .
S11 Ag18 S20 125.29(11) . .
S11 Ag18 S13 109.69(9) . .
S20 Ag18 S13 122.91(10) . .
S11 Ag18 S5 99.21(8) . .
S20 Ag18 S5 81.64(8) . .
S13 Ag18 S5 105.27(8) . .
S11 Ag18 Ag31 154.48(8) . .
S20 Ag18 Ag31 43.40(9) . .
S13 Ag18 Ag31 90.87(8) . .
S5 Ag18 Ag31 59.64(6) . .
S18 Ag19 S5 174.76(10) . .
S18 Ag19 Ag31 110.68(9) . .
S5 Ag19 Ag31 71.54(8) . .
S18 Ag19 Ag7 117.12(8) . .
S5 Ag19 Ag7 57.70(6) . .
Ag31 Ag19 Ag7 106.64(6) . .
S18 Ag19 Ag20 124.17(8) . .
S5 Ag19 Ag20 60.80(6) . .
Ag31 Ag19 Ag20 74.21(6) . .
Ag7 Ag19 Ag20 113.57(3) . .
S18 Ag19 Ag2 127.48(8) . .
S5 Ag19 Ag2 51.63(6) . .
Ag31 Ag19 Ag2 120.68(6) . .
Ag7 Ag19 Ag2 58.68(3) . .
Ag20 Ag19 Ag2 65.08(3) . .
S18 Ag19 Ag32 103.20(9) . .
S5 Ag19 Ag32 79.09(8) . .
Ag31 Ag19 Ag32 7.57(8) . .
Ag7 Ag19 Ag32 112.12(6) . .
Ag20 Ag19 Ag32 77.20(6) . .
Ag2 Ag19 Ag32 127.73(6) . .
S18 Ag19 Ag28 49.98(8) . 2_666
S5 Ag19 Ag28 126.75(7) . 2_666
Ag31 Ag19 Ag28 83.21(6) . 2_666
Ag7 Ag19 Ag28 88.05(3) . 2_666
Ag20 Ag19 Ag28 152.22(4) . 2_666
Ag2 Ag19 Ag28 142.36(4) . 2_666
Ag32 Ag19 Ag28 78.54(6) . 2_666
S16 Ag20 S20 158.53(10) . .
S16 Ag20 S5 118.44(8) . .
S20 Ag20 S5 82.90(9) . .
S16 Ag20 Ag19 105.68(7) . .
S20 Ag20 Ag19 90.19(9) . .
S5 Ag20 Ag19 47.96(5) . .
S16 Ag20 Ag2 70.80(6) . .
S20 Ag20 Ag2 130.54(8) . .
S5 Ag20 Ag2 47.65(5) . .
Ag19 Ag20 Ag2 59.79(3) . .
S13 Ag21 S22 173.63(9) . .
S13 Ag21 Ag16 130.78(8) . .
S22 Ag21 Ag16 51.20(7) . .
S13 Ag21 Ag9 102.82(7) . .
S22 Ag21 Ag9 82.56(6) . .
Ag16 Ag21 Ag9 94.18(3) . .
S13 Ag22 S15 160.11(9) . .
S13 Ag22 S7 121.44(8) . .
S15 Ag22 S7 78.43(8) . .
S13 Ag22 Ag15 106.81(7) . .
S15 Ag22 Ag15 87.06(7) . .
S7 Ag22 Ag15 47.75(5) . .
S13 Ag22 Ag5 71.91(6) . .
S15 Ag22 Ag5 127.98(6) . .
S7 Ag22 Ag5 49.56(5) . .
Ag15 Ag22 Ag5 59.19(2) . .
S23 Ag23 S8 176.56(10) . .
S23 Ag23 Ag8 85.18(8) . .
S8 Ag23 Ag8 98.17(7) . .
S23 Ag23 Ag28 50.48(9) . .
S8 Ag23 Ag28 129.62(8) . .
Ag8 Ag23 Ag28 94.60(3) . .
S18 Ag24 S21 125.53(11) . .
S18 Ag24 S8 112.60(11) . 2_666
S21 Ag24 S8 119.26(10) . 2_666
S18 Ag24 S6 102.13(8) . .
S21 Ag24 S6 80.55(8) . .
S8 Ag24 S6 104.59(8) 2_666 .
S21 Ag25 S10 177.23(10) . .
S21 Ag25 Ag13 95.12(8) . .
S10 Ag25 Ag13 82.21(6) . .
S8 Ag26 S22 155.25(9) . .
S8 Ag26 S4 124.18(8) . .
S22 Ag26 S4 80.51(7) . .
S8 Ag26 Ag9 109.62(8) . .
S22 Ag26 Ag9 84.86(7) . .
S4 Ag26 Ag9 48.30(5) . .
S8 Ag26 Ag4 72.52(6) . .
S22 Ag26 Ag4 132.01(7) . .
S4 Ag26 Ag4 51.70(5) . .
Ag9 Ag26 Ag4 61.57(2) . .
S8 Ag26 Ag16 144.03(9) . .
S22 Ag26 Ag16 48.84(7) . .
S4 Ag26 Ag16 55.34(5) . .
Ag9 Ag26 Ag16 94.27(3) . .
Ag4 Ag26 Ag16 97.65(3) . .
S12 Ag27 S19 124.77(10) . .
S12 Ag27 S9 111.96(9) . .
S19 Ag27 S9 121.39(9) . .
S12 Ag27 S2 100.66(8) . .
S19 Ag27 S2 80.20(8) . .
S9 Ag27 S2 104.11(9) . .
S23 Ag28 S14 131.93(12) . 2_666
S23 Ag28 S18 119.99(11) . 2_666
S14 Ag28 S18 107.98(10) 2_666 2_666
S23 Ag28 S3 78.02(9) . .
S14 Ag28 S3 100.50(8) 2_666 .
S18 Ag28 S3 89.47(8) 2_666 .
S23 Ag28 Ag23 46.96(8) . .
S14 Ag28 Ag23 159.12(7) 2_666 .
S18 Ag28 Ag23 76.32(7) 2_666 .
S3 Ag28 Ag23 58.75(5) . .
S23 Ag28 Ag19 145.15(8) . 2_666
S14 Ag28 Ag19 71.40(7) 2_666 2_666
S18 Ag28 Ag19 44.98(6) 2_666 2_666
S3 Ag28 Ag19 71.49(5) . 2_666
Ag23 Ag28 Ag19 101.22(4) . 2_666
S23 Ag28 Ag14 46.47(7) . .
S14 Ag28 Ag14 94.00(8) 2_666 .
S18 Ag28 Ag14 139.96(7) 2_666 .
S3 Ag28 Ag14 53.09(5) . .
Ag23 Ag28 Ag14 72.15(3) . .
Ag19 Ag28 Ag14 119.11(3) 2_666 .
S9 Ag29 S15 171.29(10) 2_666 .
S9 Ag29 S7 109.91(8) 2_666 .
S15 Ag29 S7 78.13(7) . .
S9 Ag29 Ag11 129.59(8) 2_666 .
S15 Ag29 Ag11 51.56(7) . .
S7 Ag29 Ag11 56.74(5) . .
S9 Ag29 Ag15 103.64(8) 2_666 .
S15 Ag29 Ag15 84.29(7) . .
S7 Ag29 Ag15 46.28(5) . .
Ag11 Ag29 Ag15 96.66(3) . .
S16 Ag30 S21 161.86(10) . .
S16 Ag30 S6 115.63(8) . .
S21 Ag30 S6 82.45(9) . .
S16 Ag30 Ag13 101.47(7) . .
S21 Ag30 Ag13 92.00(7) . .
S6 Ag30 Ag13 47.48(5) . .
Ag32 Ag31 S20 97.7(5) . .
Ag32 Ag31 S14 81.7(5) . .
S20 Ag31 S14 179.08(16) . .
Ag32 Ag31 Ag19 135.7(5) . .
S20 Ag31 Ag19 97.56(12) . .
S14 Ag31 Ag19 82.43(10) . .
Ag32 Ag31 Ag18 125.2(5) . .
S20 Ag31 Ag18 48.89(9) . .
S14 Ag31 Ag18 132.03(12) . .
Ag19 Ag31 Ag18 95.54(7) . .
Ag31 Ag32 S14 83.2(5) . .
Ag31 Ag32 S20 67.7(5) . .
S14 Ag32 S20 150.89(15) . .
Ag31 Ag32 Ag19 36.7(4) . .
S14 Ag32 Ag19 72.74(9) . .
S20 Ag32 Ag19 82.95(10) . .
Ag1 S1 Ag1 180.00(3) . 2_666
Ag1 S1 Ag7 89.30(2) . .
Ag1 S1 Ag7 90.70(2) 2_666 .
Ag1 S1 Ag7 90.70(2) . 2_666
Ag1 S1 Ag7 89.30(2) 2_666 2_666
Ag7 S1 Ag7 180.00(3) . 2_666
Ag1 S1 Ag6 89.16(2) . 2_666
Ag1 S1 Ag6 90.84(2) 2_666 2_666
Ag7 S1 Ag6 89.60(2) . 2_666
Ag7 S1 Ag6 90.40(2) 2_666 2_666
Ag1 S1 Ag6 90.84(2) . .
Ag1 S1 Ag6 89.16(2) 2_666 .
Ag7 S1 Ag6 90.40(2) . .
Ag7 S1 Ag6 89.60(2) 2_666 .
Ag6 S1 Ag6 180.0 2_666 .
Ag12 S2 Ag2 77.30(7) . .
Ag12 S2 Ag1 69.73(6) . .
Ag2 S2 Ag1 72.28(7) . .
Ag12 S2 Ag3 132.05(10) . .
Ag2 S2 Ag3 111.58(9) . .
Ag1 S2 Ag3 69.05(6) . .
Ag12 S2 Ag27 129.47(10) . .
Ag2 S2 Ag27 129.64(9) . .
Ag1 S2 Ag27 149.95(10) . .
Ag3 S2 Ag27 82.42(7) . .
Ag12 S2 Ag17 71.94(6) . .
Ag2 S2 Ag17 77.41(7) . .
Ag1 S2 Ag17 135.16(9) . .
Ag3 S2 Ag17 154.95(9) . .
Ag27 S2 Ag17 74.47(7) . .
Ag8 S3 Ag7 127.76(9) . 2_666
Ag8 S3 Ag3 78.94(7) . .
Ag7 S3 Ag3 71.14(6) 2_666 .
Ag8 S3 Ag4 75.11(6) . .
Ag7 S3 Ag4 73.47(7) 2_666 .
Ag3 S3 Ag4 106.03(8) . .
Ag8 S3 Ag14 71.23(7) . .
Ag7 S3 Ag14 131.88(9) 2_666 .
Ag3 S3 Ag14 71.04(7) . .
Ag4 S3 Ag14 146.15(9) . .
Ag8 S3 Ag28 125.62(9) . .
Ag7 S3 Ag28 106.62(8) 2_666 .
Ag3 S3 Ag28 123.60(9) . .
Ag4 S3 Ag28 127.94(9) . .
Ag14 S3 Ag28 72.15(6) . .
Ag9 S4 Ag1 128.43(9) . .
Ag9 S4 Ag5 76.20(7) . .
Ag1 S4 Ag5 74.87(6) . .
Ag9 S4 Ag4 78.52(7) . .
Ag1 S4 Ag4 70.77(6) . .
Ag5 S4 Ag4 107.34(8) . .
Ag9 S4 Ag26 71.59(6) . .
Ag1 S4 Ag26 130.66(8) . .
Ag5 S4 Ag26 147.39(9) . .
Ag4 S4 Ag26 71.33(5) . .
Ag9 S4 Ag16 124.28(8) . .
Ag1 S4 Ag16 107.28(8) . .
Ag5 S4 Ag16 125.60(8) . .
Ag4 S4 Ag16 125.04(8) . .
Ag26 S4 Ag16 71.51(5) . .
Ag19 S5 Ag2 81.03(7) . .
Ag19 S5 Ag7 70.67(6) . .
Ag2 S5 Ag7 71.57(6) . .
Ag19 S5 Ag5 130.59(11) . .
Ag2 S5 Ag5 111.58(8) . .
Ag7 S5 Ag5 69.23(6) . .
Ag19 S5 Ag18 125.88(9) . .
Ag2 S5 Ag18 131.10(10) . .
Ag7 S5 Ag18 149.98(10) . .
Ag5 S5 Ag18 82.58(6) . .
Ag19 S5 Ag20 71.24(6) . .
Ag2 S5 Ag20 77.76(7) . .
Ag7 S5 Ag20 133.90(9) . .
Ag5 S5 Ag20 156.27(9) . .
Ag18 S5 Ag20 75.41(6) . .
Ag13 S6 Ag2 79.58(7) . .
Ag13 S6 Ag6 70.72(6) . 2_666
Ag2 S6 Ag6 72.49(6) . 2_666
Ag13 S6 Ag4 132.65(10) . 2_666
Ag2 S6 Ag4 111.06(9) . 2_666
Ag6 S6 Ag4 69.47(6) 2_666 2_666
Ag13 S6 Ag24 129.37(10) . .
Ag2 S6 Ag24 128.69(9) . .
Ag6 S6 Ag24 149.20(10) 2_666 .
Ag4 S6 Ag24 81.00(7) 2_666 .
Ag13 S6 Ag30 71.59(7) . .
Ag2 S6 Ag30 79.65(7) . .
Ag6 S6 Ag30 136.26(9) 2_666 .
Ag4 S6 Ag30 153.86(9) 2_666 .
Ag24 S6 Ag30 74.10(6) . .
Ag15 S7 Ag6 128.20(10) . .
Ag15 S7 Ag5 76.79(7) . .
Ag6 S7 Ag5 72.29(6) . .
Ag15 S7 Ag3 76.82(6) . 2_666
Ag6 S7 Ag3 73.42(6) . 2_666
Ag5 S7 Ag3 106.28(8) . 2_666
Ag15 S7 Ag11 125.91(8) . .
Ag6 S7 Ag11 105.89(8) . .
Ag5 S7 Ag11 126.14(8) . .
Ag3 S7 Ag11 125.20(9) 2_666 .
Ag15 S7 Ag22 69.39(6) . .
Ag6 S7 Ag22 133.64(9) . .
Ag5 S7 Ag22 72.09(6) . .
Ag3 S7 Ag22 145.68(9) 2_666 .
Ag11 S7 Ag22 73.53(5) . .
Ag15 S7 Ag29 72.51(6) . .
Ag6 S7 Ag29 139.60(9) . .
Ag5 S7 Ag29 146.10(9) . .
Ag3 S7 Ag29 80.51(6) 2_666 .
Ag11 S7 Ag29 65.50(6) . .
Ag22 S7 Ag29 83.80(6) . .
C81 S8 Ag23 109.6(4) . .
C81 S8 Ag26 108.3(3) . .
Ag23 S8 Ag26 107.66(13) . .
C81 S8 Ag24 111.3(4) . 2_666
Ag23 S8 Ag24 91.44(9) . 2_666
Ag26 S8 Ag24 126.47(11) . 2_666
C91 S9 Ag29 109.5(3) . 2_666
C91 S9 Ag14 110.4(4) . .
Ag29 S9 Ag14 104.40(12) 2_666 .
C91 S9 Ag27 110.3(4) . .
Ag29 S9 Ag27 92.10(10) 2_666 .
Ag14 S9 Ag27 127.14(11) . .
C101 S10 Ag25 113.4(4) . .
C101 S10 Ag9 113.1(4) . 2_666
Ag25 S10 Ag9 96.04(9) . 2_666
C101 S10 Ag11 115.1(4) . 2_666
Ag25 S10 Ag11 115.42(10) . 2_666
Ag9 S10 Ag11 101.42(9) 2_666 2_666
C111 S11 Ag12 109.6(3) . .
C111 S11 Ag18 113.0(3) . .
Ag12 S11 Ag18 99.91(9) . .
C111 S11 Ag16 113.1(3) . .
Ag12 S11 Ag16 87.09(8) . .
Ag18 S11 Ag16 127.47(11) . .
C121 S12 Ag13 111.4(4) . .
C121 S12 Ag27 114.6(4) . .
Ag13 S12 Ag27 100.61(10) . .
C121 S12 Ag11 113.1(4) . 2_666
Ag13 S12 Ag11 86.74(9) . 2_666
Ag27 S12 Ag11 124.49(11) . 2_666
C131 S13 Ag21 108.5(4) . .
C131 S13 Ag22 110.2(4) . .
Ag21 S13 Ag22 105.09(11) . .
C131 S13 Ag18 110.2(4) . .
Ag21 S13 Ag18 92.41(9) . .
Ag22 S13 Ag18 127.49(10) . .
C141 S14 Ag15 112.1(4) . .
C141 S14 Ag32 106.4(5) . .
Ag15 S14 Ag32 107.83(13) . .
C141 S14 Ag31 120.1(5) . .
Ag15 S14 Ag31 95.51(11) . .
Ag32 S14 Ag31 15.08(6) . .
C141 S14 Ag28 111.6(4) . 2_666
Ag15 S14 Ag28 99.77(9) . 2_666
Ag32 S14 Ag28 119.09(14) . 2_666
Ag31 S14 Ag28 114.55(14) . 2_666
C151 S15 Ag29 119.7(4) . .
C151 S15 Ag22 127.9(4) . .
Ag29 S15 Ag22 107.45(10) . .
C151 S15 Ag11 118.4(6) . .
Ag29 S15 Ag11 79.67(8) . .
Ag22 S15 Ag11 89.47(9) . .
C161 S16 Ag17 111.0(3) . .
C161 S16 Ag30 111.0(3) . .
Ag17 S16 Ag30 108.93(10) . .
C161 S16 Ag20 111.7(3) . .
Ag17 S16 Ag20 106.54(10) . .
Ag30 S16 Ag20 107.55(12) . .
C171 S17 Ag10 112.0(4) . .
C171 S17 Ag8 112.0(4) . .
Ag10 S17 Ag8 95.40(8) . .
C171 S17 Ag16 117.8(4) . .
Ag10 S17 Ag16 114.86(10) . .
Ag8 S17 Ag16 101.93(10) . .
C181 S18 Ag19 109.6(4) . .
C181 S18 Ag24 115.4(4) . .
Ag19 S18 Ag24 101.39(10) . .
C181 S18 Ag28 113.1(4) . 2_666
Ag19 S18 Ag28 85.04(9) . 2_666
Ag24 S18 Ag28 125.03(12) . 2_666
C191 S19 Ag10 116.9(4) . .
C191 S19 Ag17 122.4(4) . .
Ag10 S19 Ag17 98.92(10) . .
C191 S19 Ag27 134.1(4) . .
Ag10 S19 Ag27 88.73(9) . .
Ag17 S19 Ag27 86.46(8) . .
C201 S20 Ag31 123.6(5) . .
C201 S20 Ag20 119.4(5) . .
Ag31 S20 Ag20 97.85(12) . .
C201 S20 Ag32 109.1(5) . .
Ag31 S20 Ag32 14.63(6) . .
Ag20 S20 Ag32 109.24(13) . .
C201 S20 Ag18 130.9(4) . .
Ag31 S20 Ag18 87.71(12) . .
Ag20 S20 Ag18 87.36(9) . .
Ag32 S20 Ag18 97.27(13) . .
C211 S21 Ag25 118.3(6) . .
C211 S21 Ag30 119.9(6) . .
Ag25 S21 Ag30 99.22(10) . .
C211 S21 Ag24 133.1(5) . .
Ag25 S21 Ag24 91.34(11) . .
Ag30 S21 Ag24 86.31(9) . .
C221 S22 Ag21 119.9(4) . .
C221 S22 Ag26 129.7(4) . .
Ag21 S22 Ag26 108.43(9) . .
C221 S22 Ag16 115.5(4) . .
Ag21 S22 Ag16 80.62(8) . .
Ag26 S22 Ag16 83.75(8) . .
C231 S23 Ag23 117.0(7) . .
C231 S23 Ag14 131.0(7) . .
Ag23 S23 Ag14 107.14(11) . .
C231 S23 Ag28 119.2(6) . .
Ag23 S23 Ag28 82.56(11) . .
Ag14 S23 Ag28 85.43(9) . .
C83 C81 C84 111.7(10) . .
C83 C81 C82 110.6(10) . .
C84 C81 C82 112.4(11) . .
C83 C81 S8 110.1(8) . .
C84 C81 S8 106.2(8) . .
C82 C81 S8 105.4(7) . .
C92 C91 C93 110.8(11) . .
C92 C91 C94 114.8(12) . .
C93 C91 C94 108.6(11) . .
C92 C91 S9 107.1(8) . .
C93 C91 S9 106.2(8) . .
C94 C91 S9 109.0(8) . .
C104 C101 C103 111.7(11) . .
C104 C101 C102 109.0(11) . .
C103 C101 C102 109.6(11) . .
C104 C101 S10 109.2(9) . .
C103 C101 S10 109.2(7) . .
C102 C101 S10 108.1(8) . .
C114 C111 C112 109.2(9) . .
C114 C111 C113 112.0(10) . .
C112 C111 C113 109.8(9) . .
C114 C111 S11 108.9(7) . .
C112 C111 S11 107.0(8) . .
C113 C111 S11 109.8(7) . .
C122 C121 C123 106.6(15) . .
C122 C121 C124 111.9(12) . .
C123 C121 C124 112.3(14) . .
C122 C121 S12 109.4(11) . .
C123 C121 S12 109.3(9) . .
C124 C121 S12 107.4(9) . .
C132 C131 C133 112.7(11) . .
C132 C131 C134 113.0(12) . .
C133 C131 C134 109.4(11) . .
C132 C131 S13 106.2(8) . .
C133 C131 S13 109.9(8) . .
C134 C131 S13 105.4(8) . .
C144 C141 C142 113.2(14) . .
C144 C141 C143 114.5(14) . .
C142 C141 C143 109.7(12) . .
C144 C141 S14 109.4(8) . .
C142 C141 S14 103.8(10) . .
C143 C141 S14 105.4(10) . .
C154 C151 C152 131.1(19) . .
C154 C151 C153 98.0(18) . .
C152 C151 C153 99.8(18) . .
C154 C151 S15 107.8(10) . .
C152 C151 S15 109.4(10) . .
C153 C151 S15 107.8(11) . .
C164 C161 C162 111.7(10) . .
C164 C161 C163 112.4(11) . .
C162 C161 C163 111.3(11) . .
C164 C161 S16 106.7(7) . .
C162 C161 S16 107.0(8) . .
C163 C161 S16 107.3(7) . .
C172 C171 C174 111.4(12) . .
C172 C171 C173 111.9(11) . .
C174 C171 C173 111.8(11) . .
C172 C171 S17 108.5(7) . .
C174 C171 S17 105.5(8) . .
C173 C171 S17 107.4(9) . .
C182 C181 C183 110.1(12) . .
C182 C181 C184 113.9(13) . .
C183 C181 C184 111.9(12) . .
C182 C181 S18 109.8(8) . .
C183 C181 S18 108.2(8) . .
C184 C181 S18 102.6(9) . .
C192 C191 C194 114.0(15) . .
C192 C191 C193 110.0(13) . .
C194 C191 C193 105.5(13) . .
C192 C191 S19 108.4(10) . .
C194 C191 S19 109.7(10) . .
C193 C191 S19 109.2(9) . .
C203 C201 C202 112.2(17) . .
C203 C201 C204 112.9(15) . .
C202 C201 C204 108.7(14) . .
C203 C201 S20 106.7(11) . .
C202 C201 S20 107.6(9) . .
C204 C201 S20 108.6(9) . .
C213 C211 C214 119.5(18) . .
C213 C211 C212 101.5(16) . .
C214 C211 C212 105.0(18) . .
C213 C211 S21 110.5(13) . .
C214 C211 S21 110.2(11) . .
C212 C211 S21 109.4(12) . .
C223 C221 C224 112.6(11) . .
C223 C221 C222 110.6(11) . .
C224 C221 C222 108.0(12) . .
C223 C221 S22 107.6(8) . .
C224 C221 S22 109.6(8) . .
C222 C221 S22 108.5(7) . .
C233 C231 C234 101.0(17) . .
C233 C231 C232 120.0(19) . .
C234 C231 C232 111.5(19) . .
C233 C231 S23 107.4(13) . .
C234 C231 S23 110.7(13) . .
C232 C231 S23 106.1(12) . .
F1 B1 F4 111.7(15) . .
F1 B1 F3 110.5(15) . .
F4 B1 F3 107.8(14) . .
F1 B1 F2 108.5(15) . .
F4 B1 F2 109.3(15) . .
F3 B1 F2 109.0(15) . .
F5 B2 F7 112.1(16) . .
F5 B2 F8 109.3(16) . .
F7 B2 F8 110.6(16) . .
F5 B2 F6 107.5(15) . .
F7 B2 F6 108.6(15) . .
F8 B2 F6 108.7(16) . .

loop_
_geom_bond_atom_site_label_1
_geom_bond_atom_site_label_2
_geom_bond_distance
_geom_bond_site_symmetry_2
Ag1 S4 2.531(2) .
Ag1 S1 2.5400(8) .
Ag1 S2 2.580(2) .
Ag1 Ag12 2.8618(11) .
Ag1 Ag3 2.9461(10) .
Ag1 Ag4 2.9755(10) .
Ag1 Ag2 3.0376(10) .
Ag1 Ag5 3.1122(10) .
Ag1 Ag8 3.1343(10) .
Ag2 S5 2.554(2) .
Ag2 S6 2.554(2) .
Ag2 S2 2.570(2) .
Ag2 Ag7 3.0039(12) .
Ag2 Ag6 3.0364(10) 2_666
Ag2 Ag12 3.1190(10) .
Ag2 Ag13 3.1716(11) .
Ag2 Ag19 3.2180(12) .
Ag2 Ag20 3.3771(12) .
Ag3 S3 2.592(2) .
Ag3 S7 2.593(2) 2_666
Ag3 S2 2.618(2) .
Ag3 Ag7 2.9844(11) 2_666
Ag3 Ag6 3.0639(10) 2_666
Ag3 Ag15 3.1105(10) 2_666
Ag3 Ag14 3.1473(11) .
Ag3 Ag8 3.1690(10) .
Ag4 S6 2.587(3) 2_666
Ag4 S3 2.604(2) .
Ag4 S4 2.606(2) .
Ag4 Ag6 2.9448(10) .
Ag4 Ag8 3.0467(11) .
Ag4 Ag7 3.0757(10) 2_666
Ag4 Ag26 3.1463(11) .
Ag4 Ag9 3.1709(10) .
Ag5 S7 2.588(2) .
Ag5 S4 2.589(2) .
Ag5 S5 2.595(2) .
Ag5 Ag7 2.9413(10) .
Ag5 Ag6 3.0205(10) .
Ag5 Ag9 3.0805(10) .
Ag5 Ag15 3.1065(10) .
Ag5 Ag22 3.2361(12) .
Ag6 S7 2.532(2) .
Ag6 S1 2.5647(8) .
Ag6 S6 2.581(2) 2_666
Ag6 Ag13 2.8850(12) 2_666
Ag6 Ag2 3.0364(10) 2_666
Ag6 Ag3 3.0639(10) 2_666
Ag6 Ag9 3.1377(10) .
Ag7 S3 2.538(2) 2_666
Ag7 S1 2.5589(8) .
Ag7 S5 2.583(2) .
Ag7 Ag19 2.8835(11) .
Ag7 Ag3 2.9844(11) 2_666
Ag7 Ag4 3.0757(10) 2_666
Ag7 Ag15 3.1478(11) .
Ag8 S3 2.387(2) .
Ag8 S17 2.387(3) .
Ag8 Ag14 3.0499(11) .
Ag8 Ag23 3.1604(12) .
Ag9 S10 2.386(3) 2_666
Ag9 S4 2.398(2) .
Ag9 Ag26 3.0471(11) .
Ag9 Ag21 3.1919(12) .
Ag10 S17 2.377(3) .
Ag10 S19 2.378(3) .
Ag10 Ag12 2.9714(12) .
Ag11 S15 2.501(3) .
Ag11 S10 2.520(3) 2_666
Ag11 S12 2.550(3) 2_666
Ag11 S7 2.887(2) .
Ag11 Ag29 3.1415(12) .
Ag12 S11 2.384(2) .
Ag12 S2 2.420(2) .
Ag12 Ag17 3.1030(12) .
Ag13 S12 2.372(3) .
Ag13 S6 2.398(2) .
Ag13 Ag6 2.8850(12) 2_666
Ag13 Ag25 2.9999(13) .
Ag13 Ag30 3.0864(12) .
Ag14 S9 2.395(3) .
Ag14 S23 2.439(3) .
Ag14 S3 2.816(3) .
Ag14 Ag28 3.3528(15) .
Ag15 S14 2.388(3) .
Ag15 S7 2.408(2) .
Ag15 Ag22 3.0449(11) .
Ag15 Ag3 3.1105(10) 2_666
Ag15 Ag29 3.1779(14) .
Ag16 S22 2.499(3) .
Ag16 S17 2.524(3) .
Ag16 S11 2.567(3) .
Ag16 S4 2.862(2) .
Ag16 Ag21 3.1638(13) .
Ag16 Ag26 3.3000(13) .
Ag17 S16 2.399(3) .
Ag17 S19 2.426(3) .
Ag17 S2 2.832(3) .
Ag18 S11 2.525(3) .
Ag18 S20 2.534(3) .
Ag18 S13 2.569(3) .
Ag18 S5 2.789(2) .
Ag18 Ag31 3.360(3) .
Ag19 S18 2.379(3) .
Ag19 S5 2.396(2) .
Ag19 Ag31 2.864(3) .
Ag19 Ag20 3.0549(14) .
Ag19 Ag32 3.345(3) .
Ag19 Ag28 3.3522(14) 2_666
Ag20 S16 2.401(3) .
Ag20 S20 2.429(3) .
Ag20 S5 2.817(3) .
Ag21 S13 2.387(3) .
Ag21 S22 2.390(3) .
Ag22 S13 2.391(3) .
Ag22 S15 2.415(3) .
Ag22 S7 2.895(2) .
Ag23 S23 2.372(4) .
Ag23 S8 2.379(3) .
Ag23 Ag28 3.2178(13) .
Ag24 S18 2.503(3) .
Ag24 S21 2.564(4) .
Ag24 S8 2.579(3) 2_666
Ag24 S6 2.814(2) .
Ag25 S21 2.371(3) .
Ag25 S10 2.381(3) .
Ag26 S8 2.393(3) .
Ag26 S22 2.444(2) .
Ag26 S4 2.784(2) .
Ag27 S12 2.511(3) .
Ag27 S19 2.555(3) .
Ag27 S9 2.562(3) .
Ag27 S2 2.808(2) .
Ag28 S23 2.503(4) .
Ag28 S14 2.516(3) 2_666
Ag28 S18 2.577(3) 2_666
Ag28 S3 2.877(2) .
Ag28 Ag19 3.3522(14) 2_666
Ag29 S9 2.381(3) 2_666
Ag29 S15 2.402(3) .
Ag29 S7 2.920(2) .
Ag30 S16 2.400(3) .
Ag30 S21 2.418(3) .
Ag30 S6 2.843(3) .
Ag31 Ag32 0.631(2) .
Ag31 S20 2.311(4) .
Ag31 S14 2.409(4) .
Ag32 S14 2.401(4) .
Ag32 S20 2.475(5) .
S1 Ag1 2.5400(8) 2_666
S1 Ag7 2.5589(8) 2_666
S1 Ag6 2.5647(8) 2_666
S3 Ag7 2.538(2) 2_666
S6 Ag6 2.581(2) 2_666
S6 Ag4 2.587(3) 2_666
S7 Ag3 2.593(2) 2_666
S8 C81 1.891(9) .
S8 Ag24 2.579(3) 2_666
S9 C91 1.862(11) .
S9 Ag29 2.381(3) 2_666
S10 C101 1.852(10) .
S10 Ag9 2.386(3) 2_666
S10 Ag11 2.520(3) 2_666
S11 C111 1.846(10) .
S12 C121 1.858(12) .
S12 Ag11 2.550(3) 2_666
S13 C131 1.841(9) .
S14 C141 1.858(12) .
S14 Ag28 2.516(3) 2_666
S15 C151 1.858(12) .
S16 C161 1.888(11) .
S17 C171 1.849(10) .
S18 C181 1.871(10) .
S18 Ag28 2.577(3) 2_666
S19 C191 1.849(12) .
S20 C201 1.846(11) .
S21 C211 1.823(12) .
S22 C221 1.839(9) .
S23 C231 1.863(14) .
C81 C83 1.440(18) .
C81 C84 1.479(18) .
C81 C82 1.532(14) .
C91 C92 1.515(13) .
C91 C93 1.529(12) .
C91 C94 1.538(13) .
C101 C104 1.485(15) .
C101 C103 1.502(17) .
C101 C102 1.556(17) .
C111 C114 1.497(15) .
C111 C112 1.498(15) .
C111 C113 1.552(15) .
C121 C122 1.46(2) .
C121 C123 1.503(19) .
C121 C124 1.560(18) .
C131 C132 1.497(19) .
C131 C133 1.503(16) .
C131 C134 1.514(17) .
C141 C144 1.47(2) .
C141 C142 1.533(17) .
C141 C143 1.554(18) .
C151 C154 1.466(16) .
C151 C152 1.467(16) .
C151 C153 1.486(17) .
C161 C164 1.481(12) .
C161 C162 1.520(13) .
C161 C163 1.525(12) .
C171 C172 1.506(17) .
C171 C174 1.521(16) .
C171 C173 1.531(17) .
C181 C182 1.51(2) .
C181 C183 1.525(19) .
C181 C184 1.530(17) .
C191 C192 1.45(2) .
C191 C194 1.504(17) .
C191 C193 1.508(19) .
C201 C203 1.50(2) .
C201 C202 1.52(2) .
C201 C204 1.536(18) .
C211 C213 1.41(3) .
C211 C214 1.45(3) .
C211 C212 1.50(2) .
C221 C223 1.463(18) .
C221 C224 1.482(17) .
C221 C222 1.498(17) .
C231 C233 1.45(3) .
C231 C234 1.46(2) .
C231 C232 1.55(3) .
B1 F1 1.308(18) .
B1 F4 1.340(18) .
B1 F3 1.346(18) .
B1 F2 1.350(18) .
B2 F5 1.34(2) .
B2 F7 1.336(19) .
B2 F8 1.34(2) .
B2 F6 1.347(19) .
C1S O1S 1.28(6) .
C2S O2S 1.48(5) .
